data_7719227
loop_
_publ_author_name
'Boltkov, Evgeny D.'
'Buzoverov, Mikhail E.'
'Lermontova, Elmira Kh'
'Belousov, Yury A.'
'Steshenko, Dmitry A.'
'Gontcharenko, Victoria E.'
'Glazunova, Tatyana Yu'

_publ_section_title
;
 The miracle of self-assembly: a journey of the
 {Ln<sub>6</sub>F<sub>8</sub>} core in the world of lanthanides.
;
_journal_issue 33
_journal_name_full 'Dalton transactions (Cambridge, England : 2003)'
_journal_page_first 12503
_journal_page_last 12515
_journal_paper_doi 10.1039/d5dt01105a
_journal_volume 54
_journal_year 2025
_chemical_formula_moiety '2(C28 H10 F50 Na2 O32 Pr6), C2 H F3 O2'
_chemical_formula_sum 'C58 H21 F103 Na4 O66 Pr12'
_chemical_formula_weight 5513.63
_space_group_crystal_system triclinic
_space_group_IT_number 2
_space_group_name_Hall '-P 1'
_space_group_name_H-M_alt 'P -1'
_atom_sites_solution_hydrogens mixed
_audit_creation_method SHELXL-2018/3
_audit_update_record
;
2025-06-16 deposited with the CCDC.	2025-07-21 downloaded from the CCDC.
;
_cell_angle_alpha 90.340(2)
_cell_angle_beta 100.653(2)
_cell_angle_gamma 98.873(2)
_cell_formula_units_Z 1
_cell_length_a 12.5703(7)
_cell_length_b 17.1307(9)
_cell_length_c 17.3098(11)
_cell_measurement_reflns_used 9753
_cell_measurement_temperature 150(2)
_cell_measurement_theta_max 30.51
_cell_measurement_theta_min 2.40
_cell_volume 3617.1(4)
_computing_cell_refinement 'SAINT (Bruker, 2008)'
_computing_data_collection '<i>APEX2</i> (Bruker, 2008)'
_computing_data_reduction 'SAINT (Bruker, 2008)'
_computing_molecular_graphics 'SHELXTL (Sheldrick, 2008)'
_computing_publication_material 'SHELXTL (Sheldrick, 2008)'
_computing_structure_refinement 'SHELXL-2018/3 (Sheldrick, 2018)'
_computing_structure_solution 'SHELXT 2014/5 (Sheldrick, 2014)'
_diffrn_ambient_temperature 150(2)
_diffrn_measured_fraction_theta_full 0.995
_diffrn_measured_fraction_theta_max 0.996
_diffrn_measurement_device_type 'Bruker APEX-II CCD'
_diffrn_measurement_method \w
_diffrn_radiation_type MoK\a
_diffrn_radiation_wavelength 0.71073
_diffrn_reflns_av_R_equivalents 0.0209
_diffrn_reflns_av_unetI/netI 0.0271
_diffrn_reflns_Laue_measured_fraction_full 0.995
_diffrn_reflns_Laue_measured_fraction_max 0.996
_diffrn_reflns_limit_h_max 15
_diffrn_reflns_limit_h_min -15
_diffrn_reflns_limit_k_max 21
_diffrn_reflns_limit_k_min -20
_diffrn_reflns_limit_l_max 21
_diffrn_reflns_limit_l_min -21
_diffrn_reflns_number 35686
_diffrn_reflns_point_group_measured_fraction_full 0.995
_diffrn_reflns_point_group_measured_fraction_max 0.996
_diffrn_reflns_theta_full 25.242
_diffrn_reflns_theta_max 26.500
_diffrn_reflns_theta_min 1.863
_diffrn_source 'fine-focus sealed tube'
_exptl_absorpt_coefficient_mu 4.186
_exptl_absorpt_correction_T_max 0.7461
_exptl_absorpt_correction_T_min 0.5785
_exptl_absorpt_correction_type multi-scan
_exptl_absorpt_process_details
;
 SADABS 2016/2: Krause, L., Herbst-Irmer, R., Sheldrick G.M. & Stalke D.,
 J. Appl. Cryst. 48 (2015) 3-10
;
_exptl_crystal_colour green
_exptl_crystal_density_diffrn 2.531
_exptl_crystal_density_method 'not measured'
_exptl_crystal_description parallalepiped
_exptl_crystal_F_000 2576
_exptl_crystal_size_max 0.250
_exptl_crystal_size_mid 0.200
_exptl_crystal_size_min 0.180
_refine_diff_density_max 1.760
_refine_diff_density_min -1.626
_refine_diff_density_rms 0.162
_refine_ls_extinction_coef 0.00038(5)
_refine_ls_extinction_expression Fc^*^=kFc[1+0.001xFc^2^\l^3^/sin(2\q)]^-1/4^
_refine_ls_extinction_method 'SHELXL-2018/3 (Sheldrick 2018)'
_refine_ls_goodness_of_fit_ref 1.078
_refine_ls_hydrogen_treatment mixed
_refine_ls_matrix_type full
_refine_ls_number_parameters 1119
_refine_ls_number_reflns 14957
_refine_ls_number_restraints 603
_refine_ls_restrained_S_all 1.164
_refine_ls_R_factor_all 0.0383
_refine_ls_R_factor_gt 0.0358
_refine_ls_shift/su_max 0.002
_refine_ls_shift/su_mean 0.000
_refine_ls_structure_factor_coef Fsqd
_refine_ls_weighting_details 'w=1/[\s^2^(Fo^2^)+(0.0261P)^2^+33.8053P] where P=(Fo^2^+2Fc^2^)/3'
_refine_ls_weighting_scheme calc
_refine_ls_wR_factor_gt 0.0813
_refine_ls_wR_factor_ref 0.0826
_reflns_Friedel_coverage 0.000
_reflns_number_gt 14135
_reflns_number_total 14957
_reflns_threshold_expression 'I > 2\s(I)'
_cod_data_source_file d5dt01105a2.cif
_cod_data_source_block prp
_cod_depositor_comments 'Adding full bibliography for 7719222--7719228.cif.'
_cod_database_code 7719227
_shelx_shelxl_version_number 2018/3
_shelx_space_group_comment
;
The symmetry employed for this shelxl refinement is uniquely defined
by the following loop, which should always be used as a source of
symmetry information in preference to the above space-group names.
They are only intended as comments.
;
_shelx_estimated_absorpt_t_min 0.421
_shelx_estimated_absorpt_t_max 0.520

loop_
_space_group_symop_operation_xyz
'x, y, z'
'-x, -y, -z'

loop_
_atom_site_label
_atom_site_type_symbol
_atom_site_fract_x
_atom_site_fract_y
_atom_site_fract_z
_atom_site_U_iso_or_equiv
_atom_site_adp_type
_atom_site_occupancy
_atom_site_site_symmetry_order
_atom_site_calc_flag
_atom_site_refinement_flags_posn
_atom_site_refinement_flags_adp
_atom_site_refinement_flags_occupancy
_atom_site_disorder_assembly
_atom_site_disorder_group
Pr1 Pr 0.27136(2) 0.96740(2) 0.52016(2) 0.01277(7) Uani 1 1 d . . . . .
Pr2 Pr 0.49446(2) 0.83728(2) 0.46363(2) 0.01230(7) Uani 1 1 d . . . . .
Pr3 Pr 0.42884(2) 1.02619(2) 0.33600(2) 0.01228(7) Uani 1 1 d . . . . .
Pr4 Pr 0.41204(2) 0.45234(2) 0.83810(2) 0.01100(7) Uani 1 1 d . . . . .
Pr5 Pr 0.48834(2) 0.66037(2) 0.96331(2) 0.01056(7) Uani 1 1 d . . . . .
Pr6 Pr 0.27862(2) 0.48009(2) 1.03363(2) 0.01086(7) Uani 1 1 d . . . . .
Na1 Na 0.5537(2) 0.68912(14) 0.32234(13) 0.0265(5) Uani 1 1 d . . . . .
Na2 Na 0.5264(2) 0.82230(14) 0.81766(14) 0.0316(6) Uani 1 1 d . . . . .
F01 F 0.3615(2) 0.92192(17) 0.41745(17) 0.0157(6) Uani 1 1 d . . . . .
F02 F 0.4287(2) 0.89878(18) 0.56696(17) 0.0159(6) Uani 1 1 d . . . . .
F03 F 0.3672(2) 1.07044(17) 0.44969(17) 0.0159(6) Uani 1 1 d . . . . .
F04 F 0.5660(2) 0.95241(17) 0.39944(17) 0.0155(6) Uani 1 1 d . . . . .
F05 F 0.3646(2) 0.39613(17) 0.95659(17) 0.0138(6) Uani 1 1 d . . . . .
F07 F 0.3554(2) 0.54271(16) 0.92513(17) 0.0134(6) Uani 1 1 d . . . . .
F08 F 0.5535(2) 0.56004(17) 0.89427(17) 0.0140(6) Uani 1 1 d . . . . .
O1 O 0.1955(3) 0.8278(2) 0.4969(3) 0.0244(9) Uani 1 1 d . . . . .
O2 O 0.3184(3) 0.7553(2) 0.4681(2) 0.0239(9) Uani 1 1 d . . . . .
O3 O 0.2637(3) 0.9384(2) 0.6574(2) 0.0234(9) Uani 1 1 d . . . . .
O4 O 0.4222(3) 0.9205(2) 0.7343(2) 0.0203(8) Uani 1 1 d . . . . .
O5 O 0.1431(3) 0.9851(3) 0.3953(2) 0.0255(9) Uani 1 1 d . . . . .
O6 O 0.2233(3) 0.9966(3) 0.2899(2) 0.0224(8) Uani 1 1 d . . . . .
O7 O 0.2130(3) 1.0916(2) 0.5515(2) 0.0240(9) Uani 1 1 d . . . . .
O8 O 0.3399(3) 1.2010(2) 0.5786(2) 0.0200(8) Uani 1 1 d . . . . .
O9 O 0.4394(3) 0.7942(2) 0.3208(2) 0.0195(8) Uani 1 1 d . . . . .
O10 O 0.3942(3) 0.9029(2) 0.2581(2) 0.0197(8) Uani 1 1 d . . . . .
O11 O 0.5775(4) 0.7699(3) 0.5788(2) 0.0317(11) Uani 1 1 d . . . . .
O12 O 0.6020(4) 0.8354(2) 0.6951(2) 0.0238(9) Uani 1 1 d . . . . .
O13 O 0.6618(3) 0.5856(2) 0.3182(2) 0.0215(8) Uani 1 1 d . . . . .
O14 O 0.8245(4) 0.5438(3) 0.3483(3) 0.0342(11) Uani 1 1 d . . . . .
H14A H 0.826021 0.550253 0.300429 0.051 Uiso 1 1 calc R U . . .
O15 O 0.6292(3) 0.9548(2) 0.8241(2) 0.0205(8) Uani 1 1 d . . . . .
O16 O 0.7890(3) 1.0366(3) 0.8596(2) 0.0270(9) Uani 1 1 d . . . . .
H16A H 0.794349 1.030592 0.812328 0.040 Uiso 1 1 calc R U . . .
O17 O 0.3711(3) 0.5658(2) 0.7610(2) 0.0209(8) Uani 1 1 d . . . . .
O18 O 0.4262(3) 0.6861(2) 0.8200(2) 0.0211(8) Uani 1 1 d . . . . .
O19 O 0.2056(3) 0.4272(2) 0.8044(2) 0.0228(8) Uani 1 1 d . . . . .
O20 O 0.1407(3) 0.4319(2) 0.9164(2) 0.0237(9) Uani 1 1 d . . . . .
O21 O 0.6124(3) 0.6932(2) 1.1930(2) 0.0190(8) Uani 1 1 d . . . . .
O22 O 0.5726(3) 0.7514(2) 1.0774(2) 0.0204(8) Uani 1 1 d . . . . .
O23 O 0.6475(3) 0.7352(2) 0.9191(2) 0.0197(8) Uani 1 1 d . . . . .
O24 O 0.7785(3) 0.6584(2) 0.9318(2) 0.0217(8) Uani 1 1 d . . . . .
O25 O 0.3131(3) 0.6997(2) 0.9731(2) 0.0211(8) Uani 1 1 d . . . . .
O26 O 0.1959(3) 0.6012(2) 1.0104(2) 0.0215(8) Uani 1 1 d . . . . .
O27 O 0.2817(3) 0.5075(2) 1.1730(2) 0.0212(8) Uani 1 1 d . . . . .
O28 O 0.4464(3) 0.5617(2) 1.2422(2) 0.0184(8) Uani 1 1 d . . . . .
O31 O -0.0455(13) 0.4458(9) 1.2012(9) 0.078(4) Uiso 0.5 1 d . . P A 1
O32 O 0.0883(10) 0.3736(7) 1.2049(7) 0.052(3) Uiso 0.5 1 d . . P A 1
H32A H 0.095566 0.395084 1.162279 0.078 Uiso 0.5 1 calc R U P A 1
O41 O 0.0710(3) 0.9426(3) 0.5385(3) 0.0255(9) Uani 1 1 d D . . . .
H41A H 0.060(6) 0.958(3) 0.580(2) 0.031 Uiso 1 1 d D U . . .
H41B H 0.045(6) 0.8960(16) 0.531(4) 0.031 Uiso 1 1 d D U . . .
O42 O 0.4855(4) 0.6822(2) 0.4423(2) 0.0241(9) Uani 1 1 d D . . . .
H42A H 0.4212(19) 0.663(4) 0.442(4) 0.029 Uiso 1 1 d D U . . .
H42B H 0.522(4) 0.667(4) 0.482(3) 0.029 Uiso 1 1 d D U . . .
O43 O 0.4721(3) 0.8130(2) 0.9415(2) 0.0201(8) Uani 1 1 d D . . . .
H43A H 0.510(4) 0.832(4) 0.982(2) 0.024 Uiso 1 1 d D U . . .
H43B H 0.4081(18) 0.812(4) 0.944(3) 0.024 Uiso 1 1 d D U . . .
O44 O 0.0825(3) 0.4616(2) 1.0624(3) 0.0260(9) Uani 1 1 d D . . . .
H44A H 0.0430(17) 0.4932(6) 1.066(3) 0.031 Uiso 1 1 d DR U . . .
H44B H 0.0548(17) 0.4176(7) 1.069(3) 0.031 Uiso 1 1 d DR U . . .
C1 C 0.2262(5) 0.7659(3) 0.4789(3) 0.0174(11) Uani 1 1 d . . . . .
C2 C 0.1359(5) 0.6929(4) 0.4663(4) 0.0259(13) Uani 1 1 d . . . . .
C3 C 0.3204(5) 0.9188(3) 0.7178(3) 0.0190(11) Uani 1 1 d D . . . .
C4 C 0.2578(4) 0.8882(3) 0.7823(3) 0.0329(15) Uani 1 1 d D . . . .
C5 C 0.1433(5) 0.9892(4) 0.3246(4) 0.0275(13) Uani 1 1 d D . . . .
C6A C 0.0293(13) 0.9696(7) 0.2692(8) 0.042(3) Uani 0.54 1 d D U P B 1
C6B C 0.0353(15) 0.9978(9) 0.2692(9) 0.042(3) Uani 0.46 1 d D U P B 2
C7 C 0.2461(4) 1.1620(3) 0.5706(3) 0.0182(11) Uani 1 1 d D . . . .
C8 C 0.1563(5) 1.2096(4) 0.5832(4) 0.0345(16) Uani 1 1 d D . . . .
C9 C 0.3977(4) 0.8313(3) 0.2640(3) 0.0168(10) Uani 1 1 d D . . . .
C10 C 0.3393(5) 0.7801(3) 0.1900(3) 0.0285(14) Uani 1 1 d D . . . .
C11 C 0.6114(6) 0.7805(4) 0.6501(3) 0.0311(15) Uani 1 1 d D . . . .
C12A C 0.6948(12) 0.7265(9) 0.6893(8) 0.035(3) Uani 0.53 1 d D U P C 1
C12B C 0.6580(13) 0.7106(11) 0.6902(10) 0.035(3) Uani 0.47 1 d D U P C 2
C13 C 0.7361(5) 0.5628(3) 0.3636(3) 0.0245(12) Uani 1 1 d D . . . .
C14 C 0.7262(4) 0.5540(3) 0.4509(4) 0.0355(16) Uani 1 1 d D . . . .
C15 C 0.7001(5) 0.9958(3) 0.8715(3) 0.0218(12) Uani 1 1 d D . . . .
C16 C 0.6859(4) 1.0019(3) 0.9571(4) 0.0354(16) Uani 1 1 d D . . . .
C17 C 0.3849(5) 0.6384(3) 0.7640(3) 0.0235(12) Uani 1 1 d D . . . .
C18A C 0.3661(7) 0.6719(5) 0.6797(6) 0.029(3) Uani 0.57 1 d D . P D 1
C18B C 0.3148(9) 0.6760(7) 0.6944(7) 0.029(3) Uani 0.43 1 d D . P D 2
C19 C 0.1321(5) 0.4179(3) 0.8460(3) 0.0239(12) Uani 1 1 d D . . . .
C20 C 0.0188(6) 0.3786(4) 0.8030(3) 0.048(2) Uani 1 1 d D . . . .
C21 C 0.6113(4) 0.7504(3) 1.1482(3) 0.0175(11) Uani 1 1 d D . . . .
C22 C 0.6673(5) 0.8318(4) 1.1863(3) 0.0315(15) Uani 1 1 d D . . . .
C23 C 0.7428(4) 0.7217(3) 0.9216(3) 0.0168(10) Uani 1 1 d D . . . .
C24 C 0.8273(5) 0.7950(3) 0.9132(4) 0.0324(15) Uani 1 1 d D . . . .
C25 C 0.2226(5) 0.6680(3) 0.9858(3) 0.0185(11) Uani 1 1 d D . . . .
C26 C 0.1305(4) 0.7184(3) 0.9656(3) 0.0255(13) Uani 1 1 d D . . . .
C27 C 0.3460(5) 0.5363(3) 1.2326(3) 0.0181(11) Uani 1 1 d D . . . .
C28 C 0.2959(4) 0.5442(4) 1.3065(3) 0.0298(14) Uani 1 1 d D . . . .
C31 C 0.0101(13) 0.3990(9) 1.2316(9) 0.042(3) Uiso 0.5 1 d . . P A 1
C32 C -0.0019(18) 0.3654(13) 1.3103(13) 0.064(5) Uiso 0.5 1 d . . P A 1
F1 F 0.1753(3) 0.6260(2) 0.4600(3) 0.0441(11) Uani 1 1 d . . . . .
F2 F 0.0634(4) 0.6993(3) 0.4019(3) 0.0555(13) Uani 1 1 d . . . . .
F3 F 0.0815(4) 0.6855(3) 0.5248(3) 0.0459(11) Uani 1 1 d . . . . .
F4A F 0.3021(7) 0.8375(5) 0.8289(5) 0.0426(12) Uani 0.54 1 d D . P E 1
F5A F 0.1549(5) 0.8509(5) 0.7498(4) 0.0426(12) Uani 0.54 1 d D . P E 1
F6A F 0.2381(7) 0.9467(4) 0.8254(4) 0.0426(12) Uani 0.54 1 d D . P E 1
F4B F 0.2876(7) 0.8181(4) 0.8065(5) 0.028(2) Uiso 0.46 1 d D . P E 2
F6B F 0.2972(9) 0.9352(6) 0.8477(5) 0.062(3) Uiso 0.46 1 d D . P E 2
F5B F 0.1516(6) 0.8808(7) 0.7672(7) 0.061(4) Uiso 0.46 1 d D . P E 2
F7A F -0.0538(8) 0.9704(9) 0.3039(7) 0.0574(17) Uani 0.54 1 d D . P B 1
F8A F 0.0113(6) 0.8976(6) 0.2372(5) 0.0574(17) Uani 0.54 1 d D . P B 1
F9A F 0.0272(6) 1.0155(7) 0.2071(5) 0.0574(17) Uani 0.54 1 d D . P B 1
F7B F -0.0472(9) 0.9953(6) 0.3049(7) 0.034(3) Uiso 0.46 1 d D . P B 2
F8B F 0.0117(12) 0.9423(9) 0.2106(8) 0.087(5) Uiso 0.46 1 d D . P B 2
F9B F 0.0394(11) 1.0606(8) 0.2281(8) 0.072(4) Uiso 0.46 1 d D . P B 2
F10A F 0.0802(6) 1.1631(4) 0.6191(6) 0.0387(13) Uani 0.54 1 d D . P F 1
F11A F 0.1881(7) 1.2768(4) 0.6220(6) 0.0387(13) Uani 0.54 1 d D . P F 1
F12A F 0.1035(7) 1.2292(5) 0.5134(5) 0.0387(13) Uani 0.54 1 d D . P F 1
F10B F 0.0612(7) 1.1712(6) 0.5889(6) 0.043(3) Uiso 0.46 1 d D . P F 2
F11B F 0.1969(8) 1.2623(5) 0.6453(5) 0.029(2) Uiso 0.46 1 d D . P F 2
F12B F 0.1376(13) 1.2568(9) 0.5193(8) 0.085(5) Uiso 0.46 1 d D . P F 2
F13A F 0.3601(8) 0.7071(4) 0.1886(5) 0.0315(12) Uani 0.53 1 d D . P G 1
F14A F 0.2333(5) 0.7736(5) 0.1802(5) 0.0315(12) Uani 0.53 1 d D . P G 1
F15A F 0.3715(8) 0.8173(5) 0.1250(4) 0.0315(12) Uani 0.53 1 d D . P G 1
F13B F 0.3888(7) 0.7164(5) 0.1847(6) 0.024(2) Uiso 0.47 1 d D . P G 2
F14B F 0.2342(8) 0.7551(7) 0.2009(7) 0.052(4) Uiso 0.47 1 d D . P G 2
F15B F 0.3318(8) 0.8162(6) 0.1237(5) 0.038(3) Uiso 0.47 1 d D . P G 2
F16A F 0.6666(9) 0.7027(6) 0.7573(5) 0.0484(15) Uani 0.53 1 d D U P C 1
F17A F 0.7014(8) 0.6687(6) 0.6448(5) 0.0484(15) Uani 0.53 1 d D U P C 1
F18A F 0.7984(8) 0.7608(5) 0.7040(5) 0.0484(15) Uani 0.53 1 d D U P C 1
F16B F 0.6560(13) 0.6508(9) 0.6455(10) 0.090(3) Uiso 0.47 1 d D . P C 2
F17B F 0.6200(13) 0.6872(10) 0.7528(9) 0.090(3) Uiso 0.47 1 d D . P C 2
F18B F 0.7640(12) 0.7371(9) 0.7300(9) 0.090(3) Uiso 0.47 1 d D . P C 2
F19A F 0.7067(10) 0.6224(5) 0.4787(5) 0.0477(17) Uani 0.51 1 d D . P H 1
F20A F 0.8093(7) 0.5317(6) 0.4974(4) 0.0477(17) Uani 0.51 1 d D . P H 1
F21A F 0.6377(7) 0.4984(5) 0.4544(5) 0.0477(17) Uani 0.51 1 d D . P H 1
F19B F 0.6778(8) 0.6096(5) 0.4766(6) 0.039(3) Uiso 0.49 1 d D . P H 2
F20B F 0.8288(6) 0.5634(6) 0.4947(5) 0.049(3) Uiso 0.49 1 d D . P H 2
F21B F 0.6758(8) 0.4828(4) 0.4626(6) 0.053(3) Uiso 0.49 1 d D . P H 2
F22A F 0.6820(11) 0.9312(4) 0.9880(6) 0.0544(18) Uani 0.51 1 d D . P I 1
F23A F 0.7510(8) 1.0576(5) 1.0003(4) 0.0544(18) Uani 0.51 1 d D . P I 1
F24A F 0.5837(6) 1.0213(5) 0.9560(5) 0.0544(18) Uani 0.51 1 d D . P I 1
F22B F 0.6531(8) 0.9338(5) 0.9867(6) 0.041(3) Uiso 0.49 1 d D . P I 2
F23B F 0.7869(6) 1.0253(5) 1.0038(5) 0.045(2) Uiso 0.49 1 d D . P I 2
F24B F 0.6275(8) 1.0557(6) 0.9705(6) 0.059(3) Uiso 0.49 1 d D . P I 2
F25A F 0.3820(10) 0.7502(4) 0.6800(6) 0.0484(14) Uani 0.57 1 d D . P D 1
F26A F 0.2661(7) 0.6420(4) 0.6406(4) 0.0484(14) Uani 0.57 1 d D . P D 1
F27A F 0.4341(7) 0.6517(4) 0.6348(4) 0.0484(14) Uani 0.57 1 d D . P D 1
F25B F 0.3553(9) 0.7515(5) 0.6877(7) 0.035(3) Uiso 0.43 1 d D . P D 2
F26B F 0.2110(8) 0.6755(7) 0.7009(7) 0.067(3) Uiso 0.43 1 d D . P D 2
F27B F 0.3147(11) 0.6388(7) 0.6258(6) 0.060(4) Uiso 0.43 1 d D . P D 2
F28A F -0.0618(7) 0.3861(8) 0.8410(7) 0.0563(19) Uani 0.54 1 d D U P J 1
F29A F -0.0040(6) 0.4150(6) 0.7316(4) 0.0563(19) Uani 0.54 1 d D U P J 1
F30A F 0.0123(6) 0.3041(4) 0.7819(5) 0.0563(19) Uani 0.54 1 d D U P J 1
F28B F -0.0624(8) 0.3990(7) 0.8350(7) 0.039(3) Uiso 0.46 1 d D . P J 2
F29B F -0.0032(10) 0.3813(8) 0.7263(4) 0.067(4) Uiso 0.46 1 d D . P J 2
F30B F 0.0145(9) 0.2991(5) 0.8200(7) 0.063(3) Uiso 0.46 1 d D . P J 2
F31A F 0.6836(9) 0.8354(5) 1.2626(5) 0.0533(15) Uani 0.51 1 d D . P K 1
F32A F 0.6017(8) 0.8878(5) 1.1589(6) 0.0533(15) Uani 0.51 1 d D . P K 1
F33A F 0.7565(7) 0.8586(5) 1.1626(6) 0.0533(15) Uani 0.51 1 d D . P K 1
F31B F 0.6390(7) 0.8415(5) 1.2558(5) 0.032(2) Uiso 0.49 1 d D . P K 2
F32B F 0.7766(8) 0.8328(7) 1.1980(7) 0.066(3) Uiso 0.49 1 d D . P K 2
F33B F 0.6502(10) 0.8918(6) 1.1430(7) 0.066(3) Uiso 0.49 1 d D . P K 2
F34A F 0.9164(6) 0.7849(5) 0.8923(6) 0.0336(14) Uani 0.5 1 d D . P L 1
F35A F 0.7765(6) 0.8425(5) 0.8582(6) 0.0336(14) Uani 0.5 1 d D . P L 1
F36A F 0.8610(7) 0.8319(5) 0.9849(5) 0.0336(14) Uani 0.5 1 d D . P L 1
F34B F 0.8980(6) 0.7718(5) 0.8684(5) 0.027(2) Uiso 0.5 1 d D . P L 2
F35B F 0.7871(7) 0.8566(5) 0.8816(5) 0.029(2) Uiso 0.5 1 d D . P L 2
F36B F 0.8892(10) 0.8201(8) 0.9830(7) 0.074(5) Uiso 0.5 1 d D . P L 2
F37A F 0.0762(6) 0.6904(5) 0.8911(5) 0.0427(13) Uani 0.51 1 d D . P M 1
F38A F 0.1627(6) 0.7925(4) 0.9586(6) 0.0427(13) Uani 0.51 1 d D . P M 1
F39A F 0.0599(7) 0.7052(6) 1.0135(6) 0.0427(13) Uani 0.51 1 d D . P M 1
F37B F 0.0388(6) 0.6915(6) 0.9896(5) 0.030(2) Uiso 0.49 1 d D . P M 2
F38B F 0.1664(7) 0.7920(5) 1.0012(5) 0.040(2) Uiso 0.49 1 d D . P M 2
F39B F 0.1074(7) 0.7315(6) 0.8905(5) 0.042(2) Uiso 0.49 1 d D . P M 2
F40A F 0.3652(10) 0.5194(8) 1.3694(5) 0.0361(15) Uani 0.51 1 d D . P N 1
F41A F 0.2782(9) 0.6142(5) 1.3205(5) 0.0361(15) Uani 0.51 1 d D . P N 1
F42A F 0.2037(6) 0.4901(6) 1.3039(4) 0.0361(15) Uani 0.51 1 d D . P N 1
F40B F 0.3462(10) 0.5193(9) 1.3718(7) 0.041(3) Uiso 0.49 1 d D . P N 2
F41B F 0.3087(8) 0.6267(5) 1.3222(7) 0.039(3) Uiso 0.49 1 d D . P N 2
F42B F 0.1880(7) 0.5219(6) 1.2963(6) 0.044(3) Uiso 0.49 1 d D . P N 2
F51 F -0.0724(17) 0.3045(13) 1.2971(12) 0.139(7) Uiso 0.5 1 d . . P A 1
F52 F 0.0834(14) 0.3518(10) 1.3547(10) 0.106(5) Uiso 0.5 1 d . . P A 1
F53 F -0.0348(11) 0.4172(8) 1.3543(8) 0.083(4) Uiso 0.5 1 d . . P A 1
F06 F 0.4358(2) 0.58622(17) 1.07205(16) 0.0139(6) Uani 1 1 d . . . . .

loop_
_atom_site_aniso_label
_atom_site_aniso_U_11
_atom_site_aniso_U_22
_atom_site_aniso_U_33
_atom_site_aniso_U_23
_atom_site_aniso_U_13
_atom_site_aniso_U_12
Pr1 0.01549(14) 0.01264(14) 0.01163(13) 0.00057(10) 0.00412(10) 0.00484(10)
Pr2 0.01706(14) 0.01068(13) 0.01067(13) 0.00044(10) 0.00371(10) 0.00553(10)
Pr3 0.01667(14) 0.01217(13) 0.00927(13) 0.00150(10) 0.00306(10) 0.00546(10)
Pr4 0.01362(14) 0.01032(13) 0.00912(13) -0.00017(10) 0.00150(10) 0.00285(10)
Pr5 0.01240(14) 0.00842(13) 0.01124(13) 0.00136(9) 0.00270(10) 0.00214(9)
Pr6 0.01146(13) 0.01050(13) 0.01106(13) 0.00108(10) 0.00283(10) 0.00219(10)
Na1 0.0405(14) 0.0245(12) 0.0195(11) -0.0017(9) 0.0097(10) 0.0157(10)
Na2 0.0542(17) 0.0173(12) 0.0225(12) 0.0045(9) 0.0114(11) -0.0021(11)
F01 0.0192(16) 0.0160(15) 0.0139(14) 0.0019(11) 0.0049(12) 0.0066(12)
F02 0.0195(16) 0.0169(15) 0.0130(14) -0.0003(11) 0.0041(12) 0.0064(12)
F03 0.0199(16) 0.0154(15) 0.0130(14) 0.0001(11) 0.0033(12) 0.0045(12)
F04 0.0184(15) 0.0157(15) 0.0137(14) 0.0023(11) 0.0036(12) 0.0060(12)
F05 0.0154(15) 0.0142(14) 0.0123(14) 0.0015(11) 0.0029(11) 0.0036(11)
F07 0.0154(15) 0.0116(14) 0.0134(14) 0.0002(11) 0.0035(11) 0.0014(11)
F08 0.0156(15) 0.0135(14) 0.0127(14) -0.0006(11) 0.0023(11) 0.0020(11)
O1 0.026(2) 0.0148(19) 0.033(2) -0.0016(17) 0.0101(18) 0.0021(16)
O2 0.023(2) 0.019(2) 0.032(2) -0.0005(17) 0.0110(17) 0.0030(16)
O3 0.026(2) 0.031(2) 0.0164(19) 0.0049(16) 0.0078(16) 0.0092(17)
O4 0.023(2) 0.023(2) 0.0160(19) 0.0026(15) 0.0068(15) 0.0037(16)
O5 0.025(2) 0.039(3) 0.0141(19) 0.0003(17) 0.0037(16) 0.0084(18)
O6 0.017(2) 0.035(2) 0.0164(19) 0.0008(17) 0.0017(15) 0.0096(17)
O7 0.022(2) 0.021(2) 0.030(2) -0.0068(17) 0.0050(17) 0.0078(16)
O8 0.020(2) 0.022(2) 0.0202(19) -0.0002(16) 0.0037(15) 0.0086(16)
O9 0.026(2) 0.0179(19) 0.0155(19) 0.0003(15) 0.0015(15) 0.0089(16)
O10 0.033(2) 0.0148(19) 0.0124(18) -0.0017(14) 0.0024(16) 0.0093(16)
O11 0.060(3) 0.022(2) 0.015(2) 0.0024(17) 0.002(2) 0.021(2)
O12 0.040(3) 0.019(2) 0.0150(19) 0.0008(15) 0.0043(17) 0.0133(18)
O13 0.028(2) 0.020(2) 0.0151(19) -0.0018(15) -0.0032(16) 0.0080(16)
O14 0.035(3) 0.044(3) 0.024(2) -0.003(2) -0.0052(19) 0.019(2)
O15 0.027(2) 0.0179(19) 0.0170(19) 0.0004(15) 0.0025(16) 0.0055(16)
O16 0.025(2) 0.036(2) 0.017(2) -0.0001(17) 0.0009(16) 0.0008(18)
O17 0.030(2) 0.0130(19) 0.0166(19) 0.0029(15) -0.0014(16) 0.0016(16)
O18 0.025(2) 0.0160(19) 0.0186(19) 0.0012(15) -0.0038(16) 0.0025(16)
O19 0.017(2) 0.029(2) 0.021(2) -0.0064(17) -0.0010(15) 0.0043(16)
O20 0.018(2) 0.030(2) 0.020(2) -0.0053(17) -0.0001(16) 0.0017(17)
O21 0.026(2) 0.0139(18) 0.0175(19) 0.0001(15) 0.0049(15) 0.0024(15)
O22 0.030(2) 0.0135(18) 0.0159(19) -0.0023(15) 0.0019(16) 0.0024(16)
O23 0.017(2) 0.0196(19) 0.023(2) 0.0025(16) 0.0081(15) -0.0004(15)
O24 0.021(2) 0.0159(19) 0.028(2) 0.0063(16) 0.0047(16) 0.0030(15)
O25 0.0154(19) 0.0177(19) 0.032(2) 0.0025(16) 0.0077(16) 0.0052(15)
O26 0.022(2) 0.0143(19) 0.032(2) 0.0064(16) 0.0116(17) 0.0075(15)
O27 0.022(2) 0.027(2) 0.0138(19) -0.0020(16) 0.0034(15) 0.0027(16)
O28 0.017(2) 0.023(2) 0.0164(18) -0.0006(15) 0.0064(15) 0.0024(15)
O41 0.023(2) 0.027(2) 0.028(2) -0.0018(18) 0.0096(18) 0.0020(17)
O42 0.033(2) 0.018(2) 0.023(2) 0.0013(16) 0.0084(18) 0.0067(17)
O43 0.021(2) 0.0166(19) 0.023(2) 0.0012(16) 0.0029(16) 0.0039(16)
O44 0.020(2) 0.023(2) 0.037(2) 0.0001(19) 0.0116(18) 0.0028(16)
C1 0.023(3) 0.013(2) 0.017(3) 0.003(2) 0.005(2) 0.003(2)
C2 0.023(3) 0.022(3) 0.032(3) -0.006(2) 0.002(2) 0.004(2)
C3 0.026(3) 0.015(3) 0.018(3) 0.001(2) 0.007(2) 0.005(2)
C4 0.029(3) 0.045(4) 0.031(3) 0.015(3) 0.013(3) 0.014(3)
C5 0.022(3) 0.040(4) 0.021(3) 0.001(3) 0.002(2) 0.009(3)
C6A 0.039(4) 0.064(7) 0.020(3) -0.004(5) 0.005(3) 0.005(5)
C6B 0.039(4) 0.064(7) 0.020(3) -0.004(5) 0.005(3) 0.005(5)
C7 0.021(3) 0.021(3) 0.014(2) -0.002(2) 0.002(2) 0.008(2)
C8 0.019(3) 0.029(3) 0.054(4) -0.014(3) 0.002(3) 0.007(3)
C9 0.017(3) 0.019(3) 0.016(3) -0.001(2) 0.006(2) 0.007(2)
C10 0.039(4) 0.022(3) 0.022(3) -0.006(2) -0.005(3) 0.010(3)
C11 0.056(4) 0.025(3) 0.016(3) 0.001(2) 0.005(3) 0.019(3)
C12A 0.047(7) 0.036(5) 0.020(3) -0.004(3) -0.006(4) 0.014(5)
C12B 0.047(7) 0.036(5) 0.020(3) -0.004(3) -0.006(4) 0.014(5)
C13 0.032(3) 0.019(3) 0.022(3) -0.004(2) 0.000(2) 0.007(2)
C14 0.053(4) 0.035(4) 0.020(3) -0.004(3) -0.004(3) 0.022(3)
C15 0.032(3) 0.013(3) 0.022(3) 0.003(2) 0.004(2) 0.008(2)
C16 0.053(4) 0.028(3) 0.024(3) -0.002(3) 0.015(3) -0.006(3)
C17 0.030(3) 0.019(3) 0.018(3) 0.006(2) -0.002(2) 0.002(2)
C18A 0.032(7) 0.020(4) 0.026(5) 0.008(3) -0.010(5) -0.008(5)
C18B 0.032(7) 0.020(4) 0.026(5) 0.008(3) -0.010(5) -0.008(5)
C19 0.016(3) 0.029(3) 0.026(3) -0.009(2) 0.002(2) 0.005(2)
C20 0.032(4) 0.078(6) 0.030(4) -0.030(4) 0.004(3) -0.003(4)
C21 0.021(3) 0.016(3) 0.016(3) -0.002(2) 0.006(2) 0.001(2)
C22 0.046(4) 0.022(3) 0.020(3) -0.001(2) 0.004(3) -0.012(3)
C23 0.019(3) 0.016(3) 0.015(2) 0.003(2) 0.002(2) 0.002(2)
C24 0.017(3) 0.020(3) 0.059(5) 0.012(3) 0.006(3) 0.003(2)
C25 0.021(3) 0.016(3) 0.018(3) -0.001(2) 0.003(2) 0.004(2)
C26 0.016(3) 0.022(3) 0.039(4) 0.009(3) 0.005(2) 0.005(2)
C27 0.023(3) 0.019(3) 0.014(3) 0.002(2) 0.006(2) 0.006(2)
C28 0.022(3) 0.047(4) 0.018(3) -0.011(3) 0.009(2) -0.006(3)
F1 0.033(2) 0.0147(18) 0.086(3) -0.0044(19) 0.016(2) 0.0033(15)
F2 0.055(3) 0.046(3) 0.051(3) -0.011(2) -0.025(2) 0.003(2)
F3 0.038(2) 0.039(2) 0.063(3) -0.002(2) 0.028(2) -0.0072(18)
F4A 0.047(3) 0.056(3) 0.030(2) 0.011(2) 0.022(2) 0.005(2)
F5A 0.047(3) 0.056(3) 0.030(2) 0.011(2) 0.022(2) 0.005(2)
F6A 0.047(3) 0.056(3) 0.030(2) 0.011(2) 0.022(2) 0.005(2)
F7A 0.023(3) 0.106(6) 0.038(3) -0.012(3) -0.0051(19) 0.010(3)
F8A 0.023(3) 0.106(6) 0.038(3) -0.012(3) -0.0051(19) 0.010(3)
F9A 0.023(3) 0.106(6) 0.038(3) -0.012(3) -0.0051(19) 0.010(3)
F10A 0.026(2) 0.027(2) 0.064(4) -0.009(2) 0.002(2) 0.016(2)
F11A 0.026(2) 0.027(2) 0.064(4) -0.009(2) 0.002(2) 0.016(2)
F12A 0.026(2) 0.027(2) 0.064(4) -0.009(2) 0.002(2) 0.016(2)
F13A 0.032(3) 0.031(3) 0.026(2) -0.0062(19) -0.007(2) 0.003(2)
F14A 0.032(3) 0.031(3) 0.026(2) -0.0062(19) -0.007(2) 0.003(2)
F15A 0.032(3) 0.031(3) 0.026(2) -0.0062(19) -0.007(2) 0.003(2)
F16A 0.074(4) 0.054(3) 0.030(2) 0.018(2) 0.010(2) 0.049(3)
F17A 0.074(4) 0.054(3) 0.030(2) 0.018(2) 0.010(2) 0.049(3)
F18A 0.074(4) 0.054(3) 0.030(2) 0.018(2) 0.010(2) 0.049(3)
F19A 0.082(5) 0.046(3) 0.021(2) 0.006(2) 0.012(3) 0.026(3)
F20A 0.082(5) 0.046(3) 0.021(2) 0.006(2) 0.012(3) 0.026(3)
F21A 0.082(5) 0.046(3) 0.021(2) 0.006(2) 0.012(3) 0.026(3)
F22A 0.082(5) 0.052(3) 0.030(3) -0.005(2) 0.032(3) -0.014(3)
F23A 0.082(5) 0.052(3) 0.030(3) -0.005(2) 0.032(3) -0.014(3)
F24A 0.082(5) 0.052(3) 0.030(3) -0.005(2) 0.032(3) -0.014(3)
F25A 0.076(4) 0.035(3) 0.027(2) 0.0150(18) -0.001(2) 0.001(2)
F26A 0.076(4) 0.035(3) 0.027(2) 0.0150(18) -0.001(2) 0.001(2)
F27A 0.076(4) 0.035(3) 0.027(2) 0.0150(18) -0.001(2) 0.001(2)
F28A 0.022(2) 0.094(5) 0.045(3) -0.039(3) 0.001(2) -0.006(3)
F29A 0.022(2) 0.094(5) 0.045(3) -0.039(3) 0.001(2) -0.006(3)
F30A 0.022(2) 0.094(5) 0.045(3) -0.039(3) 0.001(2) -0.006(3)
F31A 0.060(4) 0.027(3) 0.064(4) -0.021(3) 0.007(3) -0.015(3)
F32A 0.060(4) 0.027(3) 0.064(4) -0.021(3) 0.007(3) -0.015(3)
F33A 0.060(4) 0.027(3) 0.064(4) -0.021(3) 0.007(3) -0.015(3)
F34A 0.017(2) 0.016(2) 0.060(4) -0.002(2) -0.003(2) -0.0077(18)
F35A 0.017(2) 0.016(2) 0.060(4) -0.002(2) -0.003(2) -0.0077(18)
F36A 0.017(2) 0.016(2) 0.060(4) -0.002(2) -0.003(2) -0.0077(18)
F37A 0.031(3) 0.034(3) 0.069(4) 0.019(3) 0.013(3) 0.020(2)
F38A 0.031(3) 0.034(3) 0.069(4) 0.019(3) 0.013(3) 0.020(2)
F39A 0.031(3) 0.034(3) 0.069(4) 0.019(3) 0.013(3) 0.020(2)
F40A 0.036(3) 0.057(4) 0.019(2) -0.003(2) 0.019(2) 0.001(3)
F41A 0.036(3) 0.057(4) 0.019(2) -0.003(2) 0.019(2) 0.001(3)
F42A 0.036(3) 0.057(4) 0.019(2) -0.003(2) 0.019(2) 0.001(3)
F06 0.0157(15) 0.0129(14) 0.0122(14) 0.0013(11) 0.0012(11) 0.0011(11)

loop_
_atom_type_symbol
_atom_type_description
_atom_type_scat_dispersion_real
_atom_type_scat_dispersion_imag
_atom_type_scat_source
C C 0.0033 0.0016 'International Tables Vol C Tables 4.2.6.8 and 6.1.1.4'
H H 0.0000 0.0000 'International Tables Vol C Tables 4.2.6.8 and 6.1.1.4'
F F 0.0171 0.0103 'International Tables Vol C Tables 4.2.6.8 and 6.1.1.4'
Na Na 0.0362 0.0249 'International Tables Vol C Tables 4.2.6.8 and 6.1.1.4'
O O 0.0106 0.0060 'International Tables Vol C Tables 4.2.6.8 and 6.1.1.4'
Pr Pr -0.2180 2.8214 'International Tables Vol C Tables 4.2.6.8 and 6.1.1.4'

loop_
_geom_angle_atom_site_label_1
_geom_angle_atom_site_label_2
_geom_angle_atom_site_label_3
_geom_angle
_geom_angle_site_symmetry_1
_geom_angle_site_symmetry_3
_geom_angle_publ_flag
O1 Pr1 F03 136.45(12) . . ?
O1 Pr1 O7 139.26(14) . . ?
F03 Pr1 O7 73.08(12) . . ?
O1 Pr1 O3 83.64(14) . . ?
F03 Pr1 O3 136.74(12) . . ?
O7 Pr1 O3 84.44(14) . . ?
O1 Pr1 F01 75.05(12) . . ?
F03 Pr1 F01 63.74(10) . . ?
O7 Pr1 F01 134.88(12) . . ?
O3 Pr1 F01 136.87(12) . . ?
O1 Pr1 F04 137.44(12) . 2_676 ?
F03 Pr1 F04 65.18(10) . 2_676 ?
O7 Pr1 F04 74.35(12) . 2_676 ?
O3 Pr1 F04 73.46(12) . 2_676 ?
F01 Pr1 F04 97.78(10) . 2_676 ?
O1 Pr1 F02 75.99(12) . . ?
F03 Pr1 F02 97.17(10) . . ?
O7 Pr1 F02 136.72(12) . . ?
O3 Pr1 F02 74.43(12) . . ?
F01 Pr1 F02 64.30(10) . . ?
F04 Pr1 F02 63.65(10) 2_676 . ?
O1 Pr1 O5 84.34(15) . . ?
F03 Pr1 O5 73.28(12) . . ?
O7 Pr1 O5 79.46(14) . . ?
O3 Pr1 O5 138.73(14) . . ?
F01 Pr1 O5 76.38(12) . . ?
F04 Pr1 O5 135.63(12) 2_676 . ?
F02 Pr1 O5 139.27(12) . . ?
O1 Pr1 O41 69.69(14) . . ?
F03 Pr1 O41 130.24(12) . . ?
O7 Pr1 O41 69.61(14) . . ?
O3 Pr1 O41 70.23(14) . . ?
F01 Pr1 O41 131.82(12) . . ?
F04 Pr1 O41 130.39(12) 2_676 . ?
F02 Pr1 O41 132.59(12) . . ?
O5 Pr1 O41 68.56(14) . . ?
O1 Pr1 Pr2 156.01(10) . 2_676 ?
F03 Pr1 Pr2 33.36(7) . 2_676 ?
O7 Pr1 Pr2 64.71(10) . 2_676 ?
O3 Pr1 Pr2 103.58(10) . 2_676 ?
F01 Pr1 Pr2 84.59(7) . 2_676 ?
F04 Pr1 Pr2 32.75(7) 2_676 2_676 ?
F02 Pr1 Pr2 83.88(7) . 2_676 ?
O5 Pr1 Pr2 103.31(10) . 2_676 ?
O41 Pr1 Pr2 134.30(10) . 2_676 ?
O1 Pr1 Pr2 67.72(10) . . ?
F03 Pr1 Pr2 83.49(7) . . ?
O7 Pr1 Pr2 152.95(10) . . ?
O3 Pr1 Pr2 104.61(9) . . ?
F01 Pr1 Pr2 32.52(7) . . ?
F04 Pr1 Pr2 83.76(7) 2_676 . ?
F02 Pr1 Pr2 32.50(7) . . ?
O5 Pr1 Pr2 106.92(9) . . ?
O41 Pr1 Pr2 137.41(10) . . ?
Pr2 Pr1 Pr2 88.287(9) 2_676 . ?
O1 Pr1 Pr3 105.67(10) . 2_676 ?
F03 Pr1 Pr3 84.73(7) . 2_676 ?
O7 Pr1 Pr3 104.31(10) . 2_676 ?
O3 Pr1 Pr3 65.34(10) . 2_676 ?
F01 Pr1 Pr3 84.76(7) . 2_676 ?
F04 Pr1 Pr3 32.06(7) 2_676 2_676 ?
F02 Pr1 Pr3 32.48(7) . 2_676 ?
O5 Pr1 Pr3 155.69(10) . 2_676 ?
O41 Pr1 Pr3 135.55(10) . 2_676 ?
Pr2 Pr1 Pr3 59.144(7) 2_676 2_676 ?
Pr2 Pr1 Pr3 59.288(7) . 2_676 ?
F04 Pr2 F02 100.24(10) . . ?
F04 Pr2 F01 65.93(10) . . ?
F02 Pr2 F01 66.00(10) . . ?
F04 Pr2 F03 66.17(10) . 2_676 ?
F02 Pr2 F03 65.20(10) . 2_676 ?
F01 Pr2 F03 100.61(10) . 2_676 ?
F04 Pr2 O2 139.24(12) . . ?
F02 Pr2 O2 75.95(12) . . ?
F01 Pr2 O2 76.01(12) . . ?
F03 Pr2 O2 138.12(12) 2_676 . ?
F04 Pr2 O11 130.84(14) . . ?
F02 Pr2 O11 78.99(12) . . ?
F01 Pr2 O11 144.20(13) . . ?
F03 Pr2 O11 69.47(13) 2_676 . ?
O2 Pr2 O11 88.90(16) . . ?
F04 Pr2 O8 76.56(11) . 2_676 ?
F02 Pr2 O8 144.88(12) . 2_676 ?
F01 Pr2 O8 136.76(11) . 2_676 ?
F03 Pr2 O8 82.21(11) 2_676 2_676 ?
O2 Pr2 O8 128.95(13) . 2_676 ?
O11 Pr2 O8 77.53(14) . 2_676 ?
F04 Pr2 O9 77.81(11) . . ?
F02 Pr2 O9 141.50(11) . . ?
F01 Pr2 O9 78.76(11) . . ?
F03 Pr2 O9 140.04(12) 2_676 . ?
O2 Pr2 O9 81.10(14) . . ?
O11 Pr2 O9 131.38(13) . . ?
O8 Pr2 O9 72.83(13) 2_676 . ?
F04 Pr2 O42 134.71(11) . . ?
F02 Pr2 O42 125.03(11) . . ?
F01 Pr2 O42 130.55(12) . . ?
F03 Pr2 O42 128.44(12) 2_676 . ?
O2 Pr2 O42 63.88(13) . . ?
O11 Pr2 O42 64.98(14) . . ?
O8 Pr2 O42 65.80(13) 2_676 . ?
O9 Pr2 O42 67.95(13) . . ?
F04 Pr2 Na1 95.85(8) . . ?
F02 Pr2 Na1 163.67(8) . . ?
F01 Pr2 Na1 119.24(8) . . ?
F03 Pr2 Na1 125.03(8) 2_676 . ?
O2 Pr2 Na1 90.06(10) . . ?
O11 Pr2 Na1 92.58(10) . . ?
O8 Pr2 Na1 42.84(10) 2_676 . ?
O9 Pr2 Na1 40.50(9) . . ?
O42 Pr2 Na1 39.06(9) . . ?
F04 Pr2 Pr3 32.89(7) . . ?
F02 Pr2 Pr3 86.44(7) . . ?
F01 Pr2 Pr3 33.67(7) . . ?
F03 Pr2 Pr3 86.32(7) 2_676 . ?
O2 Pr2 Pr3 106.94(10) . . ?
O11 Pr2 Pr3 155.26(11) . . ?
O8 Pr2 Pr3 104.94(9) 2_676 . ?
O9 Pr2 Pr3 71.15(9) . . ?
O42 Pr2 Pr3 138.98(9) . . ?
Na1 Pr2 Pr3 105.97(4) . . ?
F04 Pr2 Pr3 86.44(7) . 2_676 ?
F02 Pr2 Pr3 32.93(7) . 2_676 ?
F01 Pr2 Pr3 86.54(7) . 2_676 ?
F03 Pr2 Pr3 32.94(7) 2_676 2_676 ?
O2 Pr2 Pr3 105.87(10) . 2_676 ?
O11 Pr2 Pr3 66.36(10) . 2_676 ?
O8 Pr2 Pr3 112.57(9) 2_676 2_676 ?
O9 Pr2 Pr3 161.78(9) . 2_676 ?
O42 Pr2 Pr3 130.27(9) . 2_676 ?
Na1 Pr2 Pr3 152.74(4) . 2_676 ?
Pr3 Pr2 Pr3 90.653(9) . 2_676 ?
F04 Pr3 F03 99.43(10) . . ?
F04 Pr3 F02 65.32(10) . 2_676 ?
F03 Pr3 F02 65.55(10) . 2_676 ?
F04 Pr3 F01 65.67(10) . . ?
F03 Pr3 F01 64.79(10) . . ?
F02 Pr3 F01 99.60(10) 2_676 . ?
F04 Pr3 O10 75.79(11) . . ?
F03 Pr3 O10 134.77(12) . . ?
F02 Pr3 O10 139.55(12) 2_676 . ?
F01 Pr3 O10 72.79(11) . . ?
F04 Pr3 O4 81.78(12) . 2_676 ?
F03 Pr3 O4 133.78(12) . 2_676 ?
F02 Pr3 O4 73.69(11) 2_676 2_676 ?
F01 Pr3 O4 146.04(11) . 2_676 ?
O10 Pr3 O4 90.69(13) . 2_676 ?
F04 Pr3 O12 141.84(13) . 2_676 ?
F03 Pr3 O12 76.53(11) . 2_676 ?
F02 Pr3 O12 79.07(12) 2_676 2_676 ?
F01 Pr3 O12 137.29(12) . 2_676 ?
O10 Pr3 O12 133.53(13) . 2_676 ?
O4 Pr3 O12 75.21(13) 2_676 2_676 ?
F04 Pr3 O6 134.85(12) . . ?
F03 Pr3 O6 79.33(11) . . ?
F02 Pr3 O6 143.15(11) 2_676 . ?
F01 Pr3 O6 73.62(12) . . ?
O10 Pr3 O6 74.25(13) . . ?
O4 Pr3 O6 131.11(13) 2_676 . ?
O12 Pr3 O6 82.38(14) 2_676 . ?
F04 Pr3 O15 126.32(11) . 2_676 ?
F03 Pr3 O15 134.25(11) . 2_676 ?
F02 Pr3 O15 130.37(11) 2_676 2_676 ?
F01 Pr3 O15 129.83(11) . 2_676 ?
O10 Pr3 O15 66.24(12) . 2_676 ?
O4 Pr3 O15 62.92(12) 2_676 2_676 ?
O12 Pr3 O15 67.95(12) 2_676 2_676 ?
O6 Pr3 O15 68.48(12) . 2_676 ?
F04 Pr3 Na2 124.29(8) . 2_676 ?
F03 Pr3 Na2 116.54(8) . 2_676 ?
F02 Pr3 Na2 91.59(8) 2_676 2_676 ?
F01 Pr3 Na2 167.80(8) . 2_676 ?
O10 Pr3 Na2 101.70(10) . 2_676 ?
O4 Pr3 Na2 42.54(10) 2_676 2_676 ?
O12 Pr3 Na2 40.31(10) 2_676 2_676 ?
O6 Pr3 Na2 94.50(10) . 2_676 ?
O15 Pr3 Na2 39.77(9) 2_676 2_676 ?
F04 Pr3 Pr2 32.94(7) . . ?
F03 Pr3 Pr2 85.17(7) . . ?
F02 Pr3 Pr2 85.36(7) 2_676 . ?
F01 Pr3 Pr2 33.35(7) . . ?
O10 Pr3 Pr2 66.41(9) . . ?
O4 Pr3 Pr2 112.92(9) 2_676 . ?
O12 Pr3 Pr2 159.65(9) 2_676 . ?
O6 Pr3 Pr2 103.10(9) . . ?
O15 Pr3 Pr2 132.37(8) 2_676 . ?
Na2 Pr3 Pr2 154.48(4) 2_676 . ?
F04 Pr3 Pr2 85.33(7) . 2_676 ?
F03 Pr3 Pr2 33.44(7) . 2_676 ?
F02 Pr3 Pr2 32.78(7) 2_676 2_676 ?
F01 Pr3 Pr2 85.48(7) . 2_676 ?
O10 Pr3 Pr2 155.60(9) . 2_676 ?
O4 Pr3 Pr2 101.92(9) 2_676 2_676 ?
O12 Pr3 Pr2 70.48(9) 2_676 2_676 ?
O6 Pr3 Pr2 110.66(9) . 2_676 ?
O15 Pr3 Pr2 138.15(8) 2_676 2_676 ?
Na2 Pr3 Pr2 101.69(4) 2_676 2_676 ?
Pr2 Pr3 Pr2 89.347(9) . 2_676 ?
F05 Pr4 F06 65.86(10) . 2_667 ?
F05 Pr4 F08 99.83(10) . . ?
F06 Pr4 F08 64.99(10) 2_667 . ?
F05 Pr4 F07 64.79(10) . . ?
F06 Pr4 F07 98.92(10) 2_667 . ?
F08 Pr4 F07 65.39(10) . . ?
F05 Pr4 O17 135.67(12) . . ?
F06 Pr4 O17 138.22(12) 2_667 . ?
F08 Pr4 O17 74.98(11) . . ?
F07 Pr4 O17 73.60(12) . . ?
F05 Pr4 O28 135.49(11) . 2_667 ?
F06 Pr4 O28 74.27(11) 2_667 2_667 ?
F08 Pr4 O28 79.64(11) . 2_667 ?
F07 Pr4 O28 143.41(11) . 2_667 ?
O17 Pr4 O28 87.71(13) . 2_667 ?
F05 Pr4 O21 77.66(11) . 2_667 ?
F06 Pr4 O21 78.31(11) 2_667 2_667 ?
F08 Pr4 O21 140.07(11) . 2_667 ?
F07 Pr4 O21 139.30(11) . 2_667 ?
O17 Pr4 O21 133.77(13) . 2_667 ?
O28 Pr4 O21 75.62(12) 2_667 2_667 ?
F05 Pr4 O19 77.98(12) . . ?
F06 Pr4 O19 141.69(12) 2_667 . ?
F08 Pr4 O19 136.97(12) . . ?
F07 Pr4 O19 75.50(11) . . ?
O17 Pr4 O19 77.49(14) . . ?
O28 Pr4 O19 131.54(13) 2_667 . ?
O21 Pr4 O19 82.14(13) 2_667 . ?
F05 Pr4 O13 133.46(11) . 2_666 ?
F06 Pr4 O13 130.03(11) 2_667 2_666 ?
F08 Pr4 O13 126.71(11) . 2_666 ?
F07 Pr4 O13 130.87(11) . 2_666 ?
O17 Pr4 O13 67.03(12) . 2_666 ?
O28 Pr4 O13 63.34(12) 2_667 2_666 ?
O21 Pr4 O13 66.94(12) 2_667 2_666 ?
O19 Pr4 O13 68.40(13) . 2_666 ?
F05 Pr4 Na1 117.57(8) . 2_666 ?
F06 Pr4 Na1 91.67(8) 2_667 2_666 ?
F08 Pr4 Na1 122.85(8) . 2_666 ?
F07 Pr4 Na1 168.93(8) . 2_666 ?
O17 Pr4 Na1 100.55(10) . 2_666 ?
O28 Pr4 Na1 43.28(10) 2_667 2_666 ?
O21 Pr4 Na1 40.11(9) 2_667 2_666 ?
O19 Pr4 Na1 94.19(10) . 2_666 ?
O13 Pr4 Na1 39.02(9) 2_666 2_666 ?
F05 Pr4 Pr5 33.41(7) . 2_667 ?
F06 Pr4 Pr5 33.08(7) 2_667 2_667 ?
F08 Pr4 Pr5 85.31(7) . 2_667 ?
F07 Pr4 Pr5 84.87(7) . 2_667 ?
O17 Pr4 Pr5 155.34(9) . 2_667 ?
O28 Pr4 Pr5 103.39(9) 2_667 2_667 ?
O21 Pr4 Pr5 70.81(9) 2_667 2_667 ?
O19 Pr4 Pr5 109.04(10) . 2_667 ?
O13 Pr4 Pr5 137.63(8) 2_666 2_667 ?
Na1 Pr4 Pr5 102.57(4) 2_666 2_667 ?
F05 Pr4 Pr5 85.55(7) . . ?
F06 Pr4 Pr5 85.12(7) 2_667 . ?
F08 Pr4 Pr5 33.00(7) . . ?
F07 Pr4 Pr5 33.09(7) . . ?
O17 Pr4 Pr5 66.13(9) . . ?
O28 Pr4 Pr5 110.56(9) 2_667 . ?
O21 Pr4 Pr5 160.07(9) 2_667 . ?
O19 Pr4 Pr5 104.95(9) . . ?
O13 Pr4 Pr5 132.97(8) 2_666 . ?
Na1 Pr4 Pr5 152.93(4) 2_666 . ?
Pr5 Pr4 Pr5 89.269(8) 2_667 . ?
F06 Pr5 F08 100.32(10) . . ?
F06 Pr5 F07 65.61(10) . . ?
F08 Pr5 F07 65.60(10) . . ?
F06 Pr5 F05 65.51(10) . 2_667 ?
F08 Pr5 F05 66.47(10) . 2_667 ?
F07 Pr5 F05 100.43(10) . 2_667 ?
F06 Pr5 O25 76.83(12) . . ?
F08 Pr5 O25 137.60(12) . . ?
F07 Pr5 O25 75.34(12) . . ?
F05 Pr5 O25 139.66(12) 2_667 . ?
F06 Pr5 O23 142.22(12) . . ?
F08 Pr5 O23 77.54(11) . . ?
F07 Pr5 O23 138.93(11) . . ?
F05 Pr5 O23 79.73(12) 2_667 . ?
O25 Pr5 O23 129.73(13) . . ?
F06 Pr5 O22 77.69(11) . . ?
F08 Pr5 O22 133.59(12) . . ?
F07 Pr5 O22 142.09(11) . . ?
F05 Pr5 O22 71.04(11) 2_667 . ?
O25 Pr5 O22 87.79(14) . . ?
O23 Pr5 O22 77.38(13) . . ?
F06 Pr5 O18 143.25(12) . . ?
F08 Pr5 O18 75.87(11) . . ?
F07 Pr5 O18 80.19(11) . . ?
F05 Pr5 O18 137.58(12) 2_667 . ?
O25 Pr5 O18 82.05(14) . . ?
O23 Pr5 O18 73.59(13) . . ?
O22 Pr5 O18 131.47(12) . . ?
F06 Pr5 O43 124.71(11) . . ?
F08 Pr5 O43 134.97(11) . . ?
F07 Pr5 O43 130.59(11) . . ?
F05 Pr5 O43 128.53(11) 2_667 . ?
O25 Pr5 O43 63.53(13) . . ?
O23 Pr5 O43 66.74(13) . . ?
O22 Pr5 O43 64.49(12) . . ?
O18 Pr5 O43 68.56(12) . . ?
F06 Pr5 Na2 162.51(8) . . ?
F08 Pr5 Na2 96.93(8) . . ?
F07 Pr5 Na2 120.14(8) . . ?
F05 Pr5 Na2 125.22(8) 2_667 . ?
O25 Pr5 Na2 88.49(10) . . ?
O23 Pr5 Na2 45.49(10) . . ?
O22 Pr5 Na2 92.49(10) . . ?
O18 Pr5 Na2 40.22(10) . . ?
O43 Pr5 Na2 38.18(9) . . ?
F06 Pr5 Pr4 33.07(7) . 2_667 ?
F08 Pr5 Pr4 86.53(7) . 2_667 ?
F07 Pr5 Pr4 86.08(7) . 2_667 ?
F05 Pr5 Pr4 33.07(7) 2_667 2_667 ?
O25 Pr5 Pr4 107.21(10) . 2_667 ?
O23 Pr5 Pr4 109.95(9) . 2_667 ?
O22 Pr5 Pr4 66.57(9) . 2_667 ?
O18 Pr5 Pr4 160.99(9) . 2_667 ?
O43 Pr5 Pr4 130.36(9) . 2_667 ?
Na2 Pr5 Pr4 152.61(4) . 2_667 ?
F06 Pr5 Pr4 86.35(7) . . ?
F08 Pr5 Pr4 33.04(7) . . ?
F07 Pr5 Pr4 33.27(7) . . ?
F05 Pr5 Pr4 86.81(7) 2_667 . ?
O25 Pr5 Pr4 105.32(10) . . ?
O23 Pr5 Pr4 106.82(9) . . ?
O22 Pr5 Pr4 156.56(9) . . ?
O18 Pr5 Pr4 70.60(9) . . ?
O43 Pr5 Pr4 138.74(9) . . ?
Na2 Pr5 Pr4 106.95(4) . . ?
Pr4 Pr5 Pr4 90.731(8) 2_667 . ?
F08 Pr6 O27 73.72(12) 2_667 . ?
F08 Pr6 F07 97.66(10) 2_667 . ?
O27 Pr6 F07 138.64(12) . . ?
F08 Pr6 F05 65.69(9) 2_667 . ?
O27 Pr6 F05 136.77(12) . . ?
F07 Pr6 F05 63.80(9) . . ?
F08 Pr6 F06 63.92(10) 2_667 . ?
O27 Pr6 F06 75.89(12) . . ?
F07 Pr6 F06 64.44(9) . . ?
F05 Pr6 F06 98.18(10) . . ?
F08 Pr6 O20 136.41(12) 2_667 . ?
O27 Pr6 O20 137.22(13) . . ?
F07 Pr6 O20 76.27(12) . . ?
F05 Pr6 O20 73.35(12) . . ?
F06 Pr6 O20 138.95(12) . . ?
F08 Pr6 O26 138.80(12) 2_667 . ?
O27 Pr6 O26 85.55(14) . . ?
F07 Pr6 O26 74.85(11) . . ?
F05 Pr6 O26 135.59(12) . . ?
F06 Pr6 O26 76.82(12) . . ?
O20 Pr6 O26 82.10(14) . . ?
F08 Pr6 O24 75.55(11) 2_667 2_667 ?
O27 Pr6 O24 83.22(14) . 2_667 ?
F07 Pr6 O24 134.81(12) . 2_667 ?
F05 Pr6 O24 73.13(12) . 2_667 ?
F06 Pr6 O24 138.08(11) . 2_667 ?
O20 Pr6 O24 79.05(14) . 2_667 ?
O26 Pr6 O24 137.68(13) . 2_667 ?
F08 Pr6 O44 131.17(12) 2_667 . ?
O27 Pr6 O44 69.23(14) . . ?
F07 Pr6 O44 131.17(12) . . ?
F05 Pr6 O44 130.17(12) . . ?
F06 Pr6 O44 131.65(12) . . ?
O20 Pr6 O44 68.13(14) . . ?
O26 Pr6 O44 68.25(13) . . ?
O24 Pr6 O44 69.60(13) 2_667 . ?
F08 Pr6 Pr5 33.03(7) 2_667 2_667 ?
O27 Pr6 Pr5 103.75(9) . 2_667 ?
F07 Pr6 Pr5 84.21(7) . 2_667 ?
F05 Pr6 Pr5 33.47(7) . 2_667 ?
F06 Pr6 Pr5 84.32(7) . 2_667 ?
O20 Pr6 Pr5 103.81(10) . 2_667 ?
O26 Pr6 Pr5 156.32(9) . 2_667 ?
O24 Pr6 Pr5 65.77(9) 2_667 2_667 ?
O44 Pr6 Pr5 135.35(10) . 2_667 ?
F08 Pr6 Pr5 84.06(7) 2_667 . ?
O27 Pr6 Pr5 106.27(10) . . ?
F07 Pr6 Pr5 32.56(7) . . ?
F05 Pr6 Pr5 84.22(7) . . ?
F06 Pr6 Pr5 32.66(7) . . ?
O20 Pr6 Pr5 106.52(10) . . ?
O26 Pr6 Pr5 67.87(9) . . ?
O24 Pr6 Pr5 154.20(9) 2_667 . ?
O44 Pr6 Pr5 136.11(10) . . ?
Pr5 Pr6 Pr5 88.532(8) 2_667 . ?
F08 Pr6 Pr4 32.35(7) 2_667 2_667 ?
O27 Pr6 Pr4 66.56(9) . 2_667 ?
F07 Pr6 Pr4 84.48(7) . 2_667 ?
F05 Pr6 Pr4 85.48(7) . 2_667 ?
F06 Pr6 Pr4 32.39(7) . 2_667 ?
O20 Pr6 Pr4 156.04(9) . 2_667 ?
O26 Pr6 Pr4 106.71(10) . 2_667 ?
O24 Pr6 Pr4 105.80(9) 2_667 2_667 ?
O44 Pr6 Pr4 135.77(10) . 2_667 ?
Pr5 Pr6 Pr4 59.535(7) 2_667 2_667 ?
Pr5 Pr6 Pr4 59.231(7) . 2_667 ?
O42 Na1 O13 108.52(16) . . ?
O42 Na1 O9 73.25(15) . . ?
O13 Na1 O9 177.63(17) . . ?
O42 Na1 O21 176.30(19) . 1_554 ?
O13 Na1 O21 72.69(14) . 1_554 ?
O9 Na1 O21 105.44(15) . 1_554 ?
O42 Na1 O8 68.96(15) . 2_676 ?
O13 Na1 O8 109.54(16) . 2_676 ?
O9 Na1 O8 72.47(14) . 2_676 ?
O21 Na1 O8 114.13(16) 1_554 2_676 ?
O42 Na1 O28 103.43(16) . 1_554 ?
O13 Na1 O28 66.21(14) . 1_554 ?
O9 Na1 O28 112.01(16) . 1_554 ?
O21 Na1 O28 73.72(13) 1_554 1_554 ?
O8 Na1 O28 170.18(16) 2_676 1_554 ?
O42 Na1 F13B 113.4(2) . . ?
O13 Na1 F13B 120.5(2) . . ?
O9 Na1 F13B 57.11(19) . . ?
O21 Na1 F13B 63.4(2) 1_554 . ?
O8 Na1 F13B 123.7(2) 2_676 . ?
O28 Na1 F13B 64.48(19) 1_554 . ?
O42 Na1 F31B 123.0(2) . 1_554 ?
O13 Na1 F31B 115.2(2) . 1_554 ?
O9 Na1 F31B 64.40(19) . 1_554 ?
O21 Na1 F31B 58.46(18) 1_554 1_554 ?
O8 Na1 F31B 63.27(19) 2_676 1_554 ?
O28 Na1 F31B 126.44(19) 1_554 1_554 ?
O42 Na1 Pr2 44.70(10) . . ?
O13 Na1 Pr2 140.93(12) . . ?
O9 Na1 Pr2 41.44(9) . . ?
O21 Na1 Pr2 136.19(12) 1_554 . ?
O8 Na1 Pr2 41.49(9) 2_676 . ?
O28 Na1 Pr2 136.69(12) 1_554 . ?
F13B Na1 Pr2 98.25(17) . . ?
F31B Na1 Pr2 78.57(16) 1_554 . ?
O42 Na1 Pr4 137.97(13) . 2_666 ?
O13 Na1 Pr4 45.72(10) . 2_666 ?
O9 Na1 Pr4 131.91(12) . 2_666 ?
O21 Na1 Pr4 40.59(9) 1_554 2_666 ?
O8 Na1 Pr4 142.64(12) 2_676 2_666 ?
O28 Na1 Pr4 40.63(8) 1_554 2_666 ?
Pr2 Na1 Pr4 173.33(7) . 2_666 ?
O43 Na2 O15 102.70(16) . . ?
O43 Na2 O12 174.39(19) . . ?
O15 Na2 O12 74.13(15) . . ?
O43 Na2 O18 74.44(15) . . ?
O15 Na2 O18 176.39(17) . . ?
O12 Na2 O18 108.53(16) . . ?
O43 Na2 O4 109.21(16) . . ?
O15 Na2 O4 66.63(14) . . ?
O12 Na2 O4 74.02(14) . . ?
O18 Na2 O4 116.24(17) . . ?
O43 Na2 O23 67.28(14) . . ?
O15 Na2 O23 107.08(16) . . ?
O12 Na2 O23 108.93(16) . . ?
O18 Na2 O23 69.89(13) . . ?
O4 Na2 O23 172.42(16) . . ?
O43 Na2 F25A 120.3(3) . . ?
O15 Na2 F25A 124.2(2) . . ?
O12 Na2 F25A 65.0(3) . . ?
O18 Na2 F25A 59.43(19) . . ?
O4 Na2 F25A 66.7(2) . . ?
O23 Na2 F25A 120.9(2) . . ?
O43 Na2 F4A 60.46(18) . . ?
O15 Na2 F4A 107.2(2) . . ?
O12 Na2 F4A 124.7(2) . . ?
O18 Na2 F4A 73.5(2) . . ?
O4 Na2 F4A 58.40(16) . . ?
O23 Na2 F4A 122.00(16) . . ?
F25A Na2 F4A 71.1(3) . . ?
O43 Na2 F25B 113.5(3) . . ?
O15 Na2 F25B 126.1(2) . . ?
O12 Na2 F25B 71.9(2) . . ?
O18 Na2 F25B 57.4(2) . . ?
O4 Na2 F25B 64.6(2) . . ?
O23 Na2 F25B 122.9(2) . . ?
O43 Na2 F4B 67.1(2) . . ?
O15 Na2 F4B 113.72(18) . . ?
O12 Na2 F4B 118.4(2) . . ?
O18 Na2 F4B 67.41(17) . . ?
O4 Na2 F4B 58.29(16) . . ?
O23 Na2 F4B 123.60(18) . . ?
F25B Na2 F4B 54.2(3) . . ?
O43 Na2 Pr3 139.48(13) . 2_676 ?
O15 Na2 Pr3 46.88(10) . 2_676 ?
O12 Na2 Pr3 40.89(10) . 2_676 ?
O18 Na2 Pr3 136.71(13) . 2_676 ?
O4 Na2 Pr3 40.61(9) . 2_676 ?
O23 Na2 Pr3 138.15(12) . 2_676 ?
F25A Na2 Pr3 77.63(17) . 2_676 ?
F4A Na2 Pr3 99.01(14) . 2_676 ?
O43 Na2 Pr5 44.42(10) . . ?
O15 Na2 Pr5 135.32(13) . . ?
O12 Na2 Pr5 135.22(13) . . ?
O18 Na2 Pr5 41.07(9) . . ?
O4 Na2 Pr5 141.76(13) . . ?
O23 Na2 Pr5 40.14(8) . . ?
F25A Na2 Pr5 100.44(17) . . ?
F4A Na2 Pr5 83.46(13) . . ?
F25B Na2 Pr5 97.8(2) . . ?
F4B Na2 Pr5 83.68(14) . . ?
Pr3 Na2 Pr5 176.10(8) 2_676 . ?
Pr2 F01 Pr3 112.98(12) . . ?
Pr2 F01 Pr1 114.17(11) . . ?
Pr3 F01 Pr1 114.19(12) . . ?
Pr2 F02 Pr3 114.30(12) . 2_676 ?
Pr2 F02 Pr1 114.06(12) . . ?
Pr3 F02 Pr1 114.26(12) 2_676 . ?
Pr3 F03 Pr2 113.62(12) . 2_676 ?
Pr3 F03 Pr1 115.79(12) . . ?
Pr2 F03 Pr1 113.17(11) 2_676 . ?
Pr3 F04 Pr2 114.17(12) . . ?
Pr3 F04 Pr1 114.94(12) . 2_676 ?
Pr2 F04 Pr1 113.60(11) . 2_676 ?
Pr4 F05 Pr5 113.53(11) . 2_667 ?
Pr4 F05 Pr6 115.23(11) . . ?
Pr5 F05 Pr6 112.69(11) 2_667 . ?
Pr5 F07 Pr4 113.64(11) . . ?
Pr5 F07 Pr6 114.38(11) . . ?
Pr4 F07 Pr6 114.67(11) . . ?
Pr5 F08 Pr4 113.96(12) . . ?
Pr5 F08 Pr6 113.50(11) . 2_667 ?
Pr4 F08 Pr6 114.92(11) . 2_667 ?
C1 O1 Pr1 138.1(4) . . ?
C1 O2 Pr2 137.0(4) . . ?
C3 O3 Pr1 141.2(4) . . ?
C3 O4 Pr3 131.8(3) . 2_676 ?
C3 O4 Na2 127.4(3) . . ?
Pr3 O4 Na2 96.85(15) 2_676 . ?
C5 O5 Pr1 139.2(4) . . ?
C5 O6 Pr3 133.8(4) . . ?
C7 O7 Pr1 143.7(4) . . ?
C7 O8 Pr2 128.2(3) . 2_676 ?
C7 O8 Na1 132.7(3) . 2_676 ?
Pr2 O8 Na1 95.67(14) 2_676 2_676 ?
C9 O9 Na1 129.3(3) . . ?
C9 O9 Pr2 128.9(3) . . ?
Na1 O9 Pr2 98.06(14) . . ?
C9 O10 Pr3 142.0(3) . . ?
C11 O11 Pr2 141.1(4) . . ?
C11 O12 Na2 126.9(4) . . ?
C11 O12 Pr3 129.4(4) . 2_676 ?
Na2 O12 Pr3 98.79(15) . 2_676 ?
C13 O13 Na1 134.8(4) . . ?
C13 O13 Pr4 129.2(4) . 2_666 ?
Na1 O13 Pr4 95.26(14) . 2_666 ?
C13 O14 H14A 109.5 . . ?
C15 O15 Na2 136.9(4) . . ?
C15 O15 Pr3 128.1(4) . 2_676 ?
Na2 O15 Pr3 93.35(14) . 2_676 ?
C15 O16 H16A 109.5 . . ?
C17 O17 Pr4 142.4(3) . . ?
C17 O18 Na2 128.9(4) . . ?
C17 O18 Pr5 129.6(3) . . ?
Na2 O18 Pr5 98.70(14) . . ?
C19 O19 Pr4 132.9(4) . . ?
C19 O20 Pr6 141.2(4) . . ?
C21 O21 Na1 125.2(3) . 1_556 ?
C21 O21 Pr4 130.3(3) . 2_667 ?
Na1 O21 Pr4 99.30(14) 1_556 2_667 ?
C21 O22 Pr5 140.8(4) . . ?
C23 O23 Pr5 132.1(3) . . ?
C23 O23 Na2 130.0(3) . . ?
Pr5 O23 Na2 94.36(14) . . ?
C23 O24 Pr6 140.8(4) . 2_667 ?
C25 O25 Pr5 137.7(4) . . ?
C25 O26 Pr6 136.5(4) . . ?
C27 O27 Pr6 139.9(4) . . ?
C27 O28 Pr4 132.6(3) . 2_667 ?
C27 O28 Na1 127.6(3) . 1_556 ?
Pr4 O28 Na1 96.09(13) 2_667 1_556 ?
C31 O32 H32A 109.5 . . ?
Pr1 O41 H41A 115(5) . . ?
Pr1 O41 H41B 111(5) . . ?
H41A O41 H41B 109(3) . . ?
Na1 O42 Pr2 96.24(15) . . ?
Na1 O42 H42A 119(4) . . ?
Pr2 O42 H42A 105(5) . . ?
Na1 O42 H42B 120(5) . . ?
Pr2 O42 H42B 107(5) . . ?
H42A O42 H42B 107(3) . . ?
Na2 O43 Pr5 97.40(15) . . ?
Na2 O43 H43A 124(4) . . ?
Pr5 O43 H43A 99(5) . . ?
Na2 O43 H43B 120(4) . . ?
Pr5 O43 H43B 100(5) . . ?
H43A O43 H43B 109(3) . . ?
Pr6 O44 H44A 130.8 . . ?
Pr6 O44 H44B 117.0 . . ?
H44A O44 H44B 112.2 . . ?
O1 C1 O2 129.1(5) . . ?
O1 C1 C2 114.5(5) . . ?
O2 C1 C2 116.4(5) . . ?
F2 C2 F3 106.6(5) . . ?
F2 C2 F1 108.2(5) . . ?
F3 C2 F1 107.0(5) . . ?
F2 C2 C1 110.4(5) . . ?
F3 C2 C1 111.7(5) . . ?
F1 C2 C1 112.5(5) . . ?
O3 C3 O4 129.4(5) . . ?
O3 C3 C4 115.4(5) . . ?
O4 C3 C4 115.2(4) . . ?
F4A C4 F6A 109.1(6) . . ?
F5B C4 F6B 109.1(7) . . ?
F5B C4 F4B 109.1(7) . . ?
F6B C4 F4B 101.7(6) . . ?
F4A C4 F5A 105.8(6) . . ?
F6A C4 F5A 102.9(6) . . ?
F5B C4 C3 118.2(7) . . ?
F4A C4 C3 115.8(5) . . ?
F6A C4 C3 111.9(5) . . ?
F6B C4 C3 108.2(6) . . ?
F4B C4 C3 109.1(5) . . ?
F5A C4 C3 110.5(5) . . ?
O5 C5 O6 128.8(6) . . ?
O5 C5 C6B 118.2(7) . . ?
O6 C5 C6B 112.5(7) . . ?
O5 C5 C6A 116.0(7) . . ?
O6 C5 C6A 114.4(6) . . ?
F7A C6A F8A 103.1(12) . . ?
F7A C6A F9A 113.4(13) . . ?
F8A C6A F9A 103.1(11) . . ?
F7A C6A C5 114.5(10) . . ?
F8A C6A C5 112.7(11) . . ?
F9A C6A C5 109.4(10) . . ?
F9B C6B F7B 107.7(14) . . ?
F9B C6B F8B 99.5(13) . . ?
F7B C6B F8B 109.8(14) . . ?
F9B C6B C5 114.7(13) . . ?
F7B C6B C5 113.4(12) . . ?
F8B C6B C5 110.8(13) . . ?
O7 C7 O8 130.3(5) . . ?
O7 C7 C8 114.7(5) . . ?
O8 C7 C8 115.0(5) . . ?
F11A C8 F12A 103.9(7) . . ?
F10B C8 F11B 111.5(8) . . ?
F10B C8 F12B 105.5(8) . . ?
F11B C8 F12B 104.1(8) . . ?
F11A C8 F10A 109.2(7) . . ?
F12A C8 F10A 107.5(7) . . ?
F10B C8 C7 118.2(7) . . ?
F11A C8 C7 116.9(6) . . ?
F12A C8 C7 109.3(6) . . ?
F11B C8 C7 109.0(6) . . ?
F12B C8 C7 107.4(8) . . ?
F10A C8 C7 109.6(5) . . ?
O10 C9 O9 130.0(5) . . ?
O10 C9 C10 114.6(5) . . ?
O9 C9 C10 115.4(5) . . ?
F14A C10 F13A 105.5(7) . . ?
F15B C10 F13B 109.4(7) . . ?
F15B C10 F14B 106.8(7) . . ?
F13B C10 F14B 108.8(7) . . ?
F14A C10 F15A 107.5(7) . . ?
F13A C10 F15A 108.0(7) . . ?
F14A C10 C9 112.2(6) . . ?
F15B C10 C9 115.7(6) . . ?
F13A C10 C9 115.6(6) . . ?
F13B C10 C9 109.8(6) . . ?
F14B C10 C9 106.0(7) . . ?
F15A C10 C9 107.7(5) . . ?
O11 C11 O12 129.6(6) . . ?
O11 C11 C12B 114.2(8) . . ?
O12 C11 C12B 115.7(7) . . ?
O11 C11 C12A 116.5(7) . . ?
O12 C11 C12A 113.1(7) . . ?
F17A C12A F18A 100.0(12) . . ?
F17A C12A F16A 112.2(13) . . ?
F18A C12A F16A 108.4(11) . . ?
F17A C12A C11 113.3(10) . . ?
F18A C12A C11 114.9(11) . . ?
F16A C12A C11 107.9(10) . . ?
F16B C12B F17B 109.4(17) . . ?
F16B C12B F18B 110.4(16) . . ?
F17B C12B F18B 95.2(13) . . ?
F16B C12B C11 115.9(14) . . ?
F17B C12B C11 115.3(14) . . ?
F18B C12B C11 108.7(13) . . ?
O13 C13 O14 127.9(6) . . ?
O13 C13 C14 118.7(5) . . ?
O14 C13 C14 113.4(5) . . ?
F21B C14 F19B 111.2(7) . . ?
F20A C14 F19A 109.4(7) . . ?
F21B C14 F20B 108.1(6) . . ?
F19B C14 F20B 106.0(6) . . ?
F20A C14 F21A 106.5(7) . . ?
F19A C14 F21A 107.4(7) . . ?
F20A C14 C13 116.2(6) . . ?
F21B C14 C13 110.8(6) . . ?
F19B C14 C13 112.4(6) . . ?
F19A C14 C13 108.8(6) . . ?
F20B C14 C13 108.1(6) . . ?
F21A C14 C13 108.1(5) . . ?
O15 C15 O16 128.2(5) . . ?
O15 C15 C16 119.2(5) . . ?
O16 C15 C16 112.7(5) . . ?
F24B C16 F22B 111.9(7) . . ?
F23A C16 F22A 114.5(7) . . ?
F23A C16 F24A 103.8(7) . . ?
F22A C16 F24A 104.8(7) . . ?
F24B C16 F23B 104.9(7) . . ?
F22B C16 F23B 102.1(7) . . ?
F23A C16 C15 115.9(5) . . ?
F24B C16 C15 113.8(6) . . ?
F22B C16 C15 114.3(6) . . ?
F22A C16 C15 109.8(6) . . ?
F24A C16 C15 107.0(5) . . ?
F23B C16 C15 108.8(6) . . ?
O17 C17 O18 130.3(5) . . ?
O17 C17 C18B 114.5(6) . . ?
O18 C17 C18B 113.3(6) . . ?
O17 C17 C18A 111.0(5) . . ?
O18 C17 C18A 117.5(5) . . ?
F25A C18A F26A 111.1(9) . . ?
F25A C18A F27A 104.1(8) . . ?
F26A C18A F27A 104.5(8) . . ?
F25A C18A C17 113.1(8) . . ?
F26A C18A C17 110.0(7) . . ?
F27A C18A C17 113.8(7) . . ?
F26B C18B F25B 105.3(10) . . ?
F26B C18B F27B 107.7(10) . . ?
F25B C18B F27B 106.8(11) . . ?
F26B C18B C17 114.6(9) . . ?
F25B C18B C17 111.3(9) . . ?
F27B C18B C17 110.7(10) . . ?
O20 C19 O19 128.9(5) . . ?
O20 C19 C20 115.9(5) . . ?
O19 C19 C20 115.1(5) . . ?
F30A C20 F28A 109.2(8) . . ?
F29B C20 F28B 111.2(8) . . ?
F29B C20 F30B 106.1(7) . . ?
F28B C20 F30B 102.6(7) . . ?
F30A C20 F29A 103.2(6) . . ?
F28A C20 F29A 106.9(7) . . ?
F29B C20 C19 118.0(7) . . ?
F30A C20 C19 115.0(6) . . ?
F28A C20 C19 114.0(6) . . ?
F28B C20 C19 112.6(7) . . ?
F30B C20 C19 104.7(6) . . ?
F29A C20 C19 107.7(5) . . ?
O22 C21 O21 129.4(5) . . ?
O22 C21 C22 114.6(5) . . ?
O21 C21 C22 115.9(5) . . ?
F33A C22 F31A 110.0(8) . . ?
F33B C22 F31B 110.2(8) . . ?
F33B C22 F32B 104.9(8) . . ?
F31B C22 F32B 108.4(7) . . ?
F33A C22 F32A 101.5(7) . . ?
F31A C22 F32A 107.6(8) . . ?
F33A C22 C21 113.4(6) . . ?
F33B C22 C21 115.1(7) . . ?
F31A C22 C21 114.8(6) . . ?
F31B C22 C21 110.2(6) . . ?
F32B C22 C21 107.7(7) . . ?
F32A C22 C21 108.5(5) . . ?
O24 C23 O23 129.0(5) . . ?
O24 C23 C24 116.3(5) . . ?
O23 C23 C24 114.7(5) . . ?
F35B C24 F36B 106.6(8) . . ?
F34A C24 F36A 103.6(7) . . ?
F35B C24 F34B 109.2(7) . . ?
F36B C24 F34B 106.0(7) . . ?
F34A C24 F35A 106.9(7) . . ?
F36A C24 F35A 112.2(7) . . ?
F34A C24 C23 118.7(6) . . ?
F35B C24 C23 116.1(6) . . ?
F36B C24 C23 111.2(8) . . ?
F36A C24 C23 107.8(6) . . ?
F34B C24 C23 107.3(6) . . ?
F35A C24 C23 107.8(5) . . ?
O25 C25 O26 129.2(5) . . ?
O25 C25 C26 114.7(5) . . ?
O26 C25 C26 116.1(5) . . ?
F39B C26 F37B 108.6(7) . . ?
F38A C26 F39A 112.4(7) . . ?
F39B C26 F38B 104.7(7) . . ?
F37B C26 F38B 105.9(7) . . ?
F38A C26 F37A 105.4(7) . . ?
F39A C26 F37A 107.5(7) . . ?
F38A C26 C25 115.3(5) . . ?
F39B C26 C25 112.6(6) . . ?
F37B C26 C25 115.6(6) . . ?
F39A C26 C25 111.3(6) . . ?
F38B C26 C25 108.6(6) . . ?
F37A C26 C25 104.0(5) . . ?
O27 C27 O28 129.9(5) . . ?
O27 C27 C28 115.9(5) . . ?
O28 C27 C28 114.2(5) . . ?
F40B C28 F42B 111.8(8) . . ?
F41A C28 F42A 111.2(8) . . ?
F41A C28 F40A 110.4(8) . . ?
F42A C28 F40A 101.4(8) . . ?
F40B C28 F41B 102.4(9) . . ?
F42B C28 F41B 103.0(7) . . ?
F41A C28 C27 114.0(6) . . ?
F40B C28 C27 117.4(7) . . ?
F42B C28 C27 115.2(6) . . ?
F42A C28 C27 111.2(5) . . ?
F40A C28 C27 107.9(6) . . ?
F41B C28 C27 104.7(6) . . ?
O31 C31 O32 126.5(16) . . ?
O31 C31 C32 122.1(17) . . ?
O32 C31 C32 111.3(15) . . ?
F51 C32 F52 111(2) . . ?
F51 C32 F53 110(2) . . ?
F52 C32 F53 101.1(18) . . ?
F51 C32 C31 106.9(19) . . ?
F52 C32 C31 117.3(19) . . ?
F53 C32 C31 110.3(17) . . ?
C4 F4A Na2 115.5(5) . . ?
C4 F4B Na2 110.8(5) . . ?
C10 F13B Na1 116.2(6) . . ?
C18A F25A Na2 113.5(7) . . ?
C18B F25B Na2 115.9(9) . . ?
C22 F31B Na1 112.8(5) . 1_556 ?
Pr4 F06 Pr5 113.85(12) 2_667 . ?
Pr4 F06 Pr6 114.51(11) 2_667 . ?
Pr5 F06 Pr6 114.00(11) . . ?

loop_
_geom_bond_atom_site_label_1
_geom_bond_atom_site_label_2
_geom_bond_distance
_geom_bond_site_symmetry_2
_geom_bond_publ_flag
Pr1 O1 2.436(4) . ?
Pr1 F03 2.443(3) . ?
Pr1 O7 2.445(4) . ?
Pr1 O3 2.446(4) . ?
Pr1 F01 2.460(3) . ?
Pr1 F04 2.463(3) 2_676 ?
Pr1 F02 2.467(3) . ?
Pr1 O5 2.496(4) . ?
Pr1 O41 2.568(4) . ?
Pr1 Pr2 4.0724(4) 2_676 ?
Pr1 Pr2 4.0876(4) . ?
Pr1 Pr3 4.1004(4) 2_676 ?
Pr2 F04 2.404(3) . ?
Pr2 F02 2.406(3) . ?
Pr2 F01 2.409(3) . ?
Pr2 F03 2.436(3) 2_676 ?
Pr2 O2 2.446(4) . ?
Pr2 O11 2.454(4) . ?
Pr2 O8 2.505(4) 2_676 ?
Pr2 O9 2.515(4) . ?
Pr2 O42 2.663(4) . ?
Pr2 Na1 3.763(2) . ?
Pr2 Pr3 4.0335(4) . ?
Pr2 Pr3 4.0498(4) 2_676 ?
Pr3 F04 2.401(3) . ?
Pr3 F03 2.403(3) . ?
Pr3 F02 2.415(3) 2_676 ?
Pr3 F01 2.429(3) . ?
Pr3 O10 2.436(4) . ?
Pr3 O4 2.480(4) 2_676 ?
Pr3 O12 2.506(4) 2_676 ?
Pr3 O6 2.529(4) . ?
Pr3 O15 2.766(4) 2_676 ?
Pr3 Na2 3.783(2) 2_676 ?
Pr4 F05 2.406(3) . ?
Pr4 F06 2.412(3) 2_667 ?
Pr4 F08 2.417(3) . ?
Pr4 F07 2.425(3) . ?
Pr4 O17 2.431(4) . ?
Pr4 O28 2.490(4) 2_667 ?
Pr4 O21 2.507(4) 2_667 ?
Pr4 O19 2.521(4) . ?
Pr4 O13 2.733(4) 2_666 ?
Pr4 Na1 3.802(2) 2_666 ?
Pr4 Pr5 4.0430(4) 2_667 ?
Pr4 Pr5 4.0501(4) . ?
Pr5 F06 2.413(3) . ?
Pr5 F08 2.414(3) . ?
Pr5 F07 2.414(3) . ?
Pr5 F05 2.428(3) 2_667 ?
Pr5 O25 2.435(4) . ?
Pr5 O23 2.454(4) . ?
Pr5 O22 2.476(4) . ?
Pr5 O18 2.522(4) . ?
Pr5 O43 2.678(4) . ?
Pr5 Na2 3.795(2) . ?
Pr6 F08 2.442(3) 2_667 ?
Pr6 O27 2.447(4) . ?
Pr6 F07 2.447(3) . ?
Pr6 F05 2.451(3) . ?
Pr6 F06 2.458(3) . ?
Pr6 O20 2.458(4) . ?
Pr6 O26 2.464(4) . ?
Pr6 O24 2.481(4) 2_667 ?
Pr6 O44 2.577(4) . ?
Na1 O42 2.385(5) . ?
Na1 O13 2.404(4) . ?
Na1 O9 2.469(4) . ?
Na1 O21 2.482(4) 1_554 ?
Na1 O8 2.571(5) 2_676 ?
Na1 O28 2.621(5) 1_554 ?
Na1 F13B 2.946(10) . ?
Na1 F31B 2.987(9) 1_554 ?
Na2 O43 2.366(5) . ?
Na2 O15 2.424(5) . ?
Na2 O12 2.477(5) . ?
Na2 O18 2.479(4) . ?
Na2 O4 2.576(5) . ?
Na2 O23 2.714(5) . ?
Na2 F25A 2.858(10) . ?
Na2 F4A 2.913(8) . ?
Na2 F25B 2.921(13) . ?
Na2 F4B 2.962(9) . ?
O1 C1 1.240(7) . ?
O2 C1 1.247(7) . ?
O3 C3 1.230(7) . ?
O4 C3 1.254(7) . ?
O5 C5 1.227(7) . ?
O6 C5 1.255(7) . ?
O7 C7 1.236(7) . ?
O8 C7 1.245(7) . ?
O9 C9 1.250(6) . ?
O10 C9 1.238(6) . ?
O11 C11 1.233(7) . ?
O12 C11 1.252(7) . ?
O13 C13 1.219(7) . ?
O14 C13 1.276(7) . ?
O14 H14A 0.8400 . ?
O15 C15 1.221(7) . ?
O16 C15 1.275(7) . ?
O16 H16A 0.8400 . ?
O17 C17 1.229(7) . ?
O18 C17 1.245(7) . ?
O19 C19 1.264(7) . ?
O20 C19 1.222(7) . ?
O21 C21 1.253(7) . ?
O22 C21 1.233(7) . ?
O23 C23 1.248(7) . ?
O24 C23 1.236(7) . ?
O25 C25 1.241(7) . ?
O26 C25 1.242(7) . ?
O27 C27 1.235(7) . ?
O28 C27 1.250(7) . ?
O31 C31 1.20(2) . ?
O32 C31 1.292(19) . ?
O32 H32A 0.8400 . ?
O41 H41A 0.81(2) . ?
O41 H41B 0.81(2) . ?
O42 H42A 0.82(2) . ?
O42 H42B 0.82(2) . ?
O43 H43A 0.81(2) . ?
O43 H43B 0.81(2) . ?
O44 H44A 0.799(9) . ?
O44 H44B 0.798(9) . ?
C1 C2 1.538(8) . ?
C2 F2 1.319(7) . ?
C2 F3 1.319(8) . ?
C2 F1 1.329(7) . ?
C3 C4 1.531(8) . ?
C4 F5B 1.298(7) . ?
C4 F4A 1.306(7) . ?
C4 F6A 1.328(6) . ?
C4 F6B 1.355(7) . ?
C4 F4B 1.357(7) . ?
C4 F5A 1.367(7) . ?
C5 C6B 1.54(2) . ?
C5 C6A 1.557(17) . ?
C6A F7A 1.300(12) . ?
C6A F8A 1.318(12) . ?
C6A F9A 1.334(12) . ?
C6B F9B 1.294(13) . ?
C6B F7B 1.298(13) . ?
C6B F8B 1.344(13) . ?
C7 C8 1.536(8) . ?
C8 F10B 1.294(10) . ?
C8 F11A 1.297(9) . ?
C8 F12A 1.339(9) . ?
C8 F11B 1.368(9) . ?
C8 F12B 1.380(11) . ?
C8 F10A 1.388(9) . ?
C9 C10 1.546(8) . ?
C10 F14A 1.299(8) . ?
C10 F15B 1.302(9) . ?
C10 F13A 1.318(9) . ?
C10 F13B 1.347(9) . ?
C10 F14B 1.372(10) . ?
C10 F15A 1.390(9) . ?
C11 C12B 1.53(2) . ?
C11 C12A 1.568(18) . ?
C12A F17A 1.274(14) . ?
C12A F18A 1.321(14) . ?
C12A F16A 1.338(14) . ?
C12B F16B 1.275(16) . ?
C12B F17B 1.304(16) . ?
C12B F18B 1.388(16) . ?
C13 C14 1.545(9) . ?
C14 F20A 1.306(7) . ?
C14 F21B 1.320(7) . ?
C14 F19B 1.323(7) . ?
C14 F19A 1.338(7) . ?
C14 F20B 1.356(7) . ?
C14 F21A 1.359(7) . ?
C15 C16 1.530(8) . ?
C16 F23A 1.291(7) . ?
C16 F24B 1.308(7) . ?
C16 F22B 1.315(7) . ?
C16 F22A 1.325(7) . ?
C16 F24A 1.372(7) . ?
C16 F23B 1.374(7) . ?
C17 C18B 1.560(14) . ?
C17 C18A 1.561(11) . ?
C18A F25A 1.325(8) . ?
C18A F26A 1.336(8) . ?
C18A F27A 1.338(9) . ?
C18B F26B 1.329(9) . ?
C18B F25B 1.329(9) . ?
C18B F27B 1.344(9) . ?
C19 C20 1.531(9) . ?
C20 F29B 1.309(7) . ?
C20 F30A 1.311(7) . ?
C20 F28A 1.327(7) . ?
C20 F28B 1.337(7) . ?
C20 F30B 1.389(7) . ?
C20 F29A 1.390(7) . ?
C21 C22 1.546(8) . ?
C22 F33A 1.284(9) . ?
C22 F33B 1.298(10) . ?
C22 F31A 1.298(9) . ?
C22 F31B 1.333(9) . ?
C22 F32B 1.349(10) . ?
C22 F32A 1.390(10) . ?
C23 C24 1.541(8) . ?
C24 F34A 1.273(9) . ?
C24 F35B 1.318(9) . ?
C24 F36B 1.340(11) . ?
C24 F36A 1.354(9) . ?
C24 F34B 1.382(9) . ?
C24 F35A 1.387(9) . ?
C25 C26 1.540(8) . ?
C26 F38A 1.286(8) . ?
C26 F39B 1.309(9) . ?
C26 F37B 1.315(9) . ?
C26 F39A 1.317(9) . ?
C26 F38B 1.373(9) . ?
C26 F37A 1.387(9) . ?
C27 C28 1.541(7) . ?
C28 F41A 1.283(9) . ?
C28 F40B 1.296(10) . ?
C28 F42B 1.329(9) . ?
C28 F42A 1.361(8) . ?
C28 F40A 1.375(10) . ?
C28 F41B 1.417(10) . ?
C31 C32 1.51(3) . ?
C32 F51 1.25(3) . ?
C32 F52 1.25(2) . ?
C32 F53 1.33(2) . ?

loop_
_geom_hbond_atom_site_label_D
_geom_hbond_atom_site_label_H
_geom_hbond_atom_site_label_A
_geom_hbond_distance_DH
_geom_hbond_distance_HA
_geom_hbond_distance_DA
_geom_hbond_angle_DHA
_geom_hbond_site_symmetry_A
_geom_hbond_publ_flag
O14 H14A O19 0.84 1.84 2.661(6) 164.9 2_666 yes
O16 H16A O6 0.84 1.79 2.618(6) 167.0 2_676 yes
O32^a H32A^a O44 0.84 2.07 2.894(13) 166.0 . yes
O41 H41A F7A^a 0.81(2) 2.37(2) 3.159(12) 168(6) 2_576 yes
O41 H41A F7B^b 0.81(2) 2.18(2) 2.989(12) 175(7) 2_576 yes
O41 H41B F10B^b 0.81(2) 2.43(5) 3.002(11) 128(6) 2_576 yes
O42 H42A F41A^a 0.82(2) 2.54(5) 3.097(12) 126(5) 1_554 yes
O42 H42A F41B^b 0.82(2) 2.30(6) 2.789(12) 119(5) 1_554 yes
O42 H42B F19A^a 0.82(2) 2.56(6) 3.068(11) 121(5) . yes
O42 H42B F19B^b 0.82(2) 2.34(6) 2.853(9) 122(6) . yes
O43 H43A O22 0.81(2) 2.26(6) 2.755(6) 120(6) . yes
O43 H43B O25 0.81(2) 2.22(6) 2.700(6) 118(6) . yes
O44 H44A F28A^a 0.80 2.56 3.160(11) 132.7 2_567 yes
O44 H44A F28B^b 0.80 2.46 3.037(12) 130.0 2_567 yes
O44 H44B F37A^a 0.80 2.47 3.229(10) 158.6 2_567 yes
O44 H44B F37B^b 0.80 2.18 2.872(9) 145.1 2_567 yes
